data_7119820
loop_
_publ_author_name
'Fang, Wei-Hui'
'Zhang, Lei'
'Zhang, Jian'

_publ_section_title
;
 Assembly of titanium-oxo cations with copper-halide anions to form
 supersalt-type cluster-based materials.
;
_journal_issue 28
_journal_name_full 'Chemical communications (Cambridge, England)'
_journal_page_first 3949
_journal_paper_doi 10.1039/c7cc01443k
_journal_volume 53
_journal_year 2017
_chemical_formula_sum 'C54 H126 Br6 Cu4 O32 Ti12'
_chemical_formula_weight 2595.97
_chemical_name_systematic
; 
 ? 
;
_space_group_IT_number 14
_symmetry_cell_setting monoclinic
_symmetry_space_group_name_Hall '-P 2ybc'
_symmetry_space_group_name_H-M 'P 1 21/c 1'
_atom_sites_solution_hydrogens geom
_atom_sites_solution_primary direct
_atom_sites_solution_secondary difmap
_audit_creation_method SHELXL-97
_audit_update_record
;
2015-10-30 deposited with the CCDC.
2017-03-13 downloaded from the CCDC.
;
_cell_angle_alpha 90.00
_cell_angle_beta 90.935(2)
_cell_angle_gamma 90.00
_cell_formula_units_Z 4
_cell_length_a 21.5530(4)
_cell_length_b 21.6943(3)
_cell_length_c 21.4667(3)
_cell_measurement_reflns_used 15196
_cell_measurement_temperature 293(2)
_cell_measurement_theta_max 71.1710
_cell_measurement_theta_min 4.0410
_cell_volume 10036.0(3)
_computing_structure_refinement 'SHELXL-97 (Sheldrick, 1997)'
_computing_structure_solution 'SHELXS-97 (Sheldrick, 1990)'
_diffrn_ambient_temperature 293(2)
_diffrn_measured_fraction_theta_full 0.945
_diffrn_measured_fraction_theta_max 0.945
_diffrn_measurement_device_type 'SuperNova, Dual, Cu at zero, Atlas'
_diffrn_radiation_monochromator graphite
_diffrn_radiation_source 'fine-focus sealed tube'
_diffrn_radiation_type CuK\a
_diffrn_radiation_wavelength 1.54178
_diffrn_reflns_av_R_equivalents 0.0565
_diffrn_reflns_av_sigmaI/netI 0.0589
_diffrn_reflns_limit_h_max 24
_diffrn_reflns_limit_h_min -26
_diffrn_reflns_limit_k_max 25
_diffrn_reflns_limit_k_min -26
_diffrn_reflns_limit_l_max 15
_diffrn_reflns_limit_l_min -25
_diffrn_reflns_number 38638
_diffrn_reflns_theta_full 68.50
_diffrn_reflns_theta_max 68.50
_diffrn_reflns_theta_min 3.53
_diffrn_standards_decay_% none
_diffrn_standards_interval_count none
_diffrn_standards_interval_time none
_diffrn_standards_number none
_exptl_absorpt_coefficient_mu 11.883
_exptl_absorpt_correction_T_max 1.00000
_exptl_absorpt_correction_T_min 0.13341
_exptl_absorpt_correction_type multi-scan
_exptl_crystal_colour green
_exptl_crystal_density_diffrn 1.718
_exptl_crystal_density_method 'not measured'
_exptl_crystal_description block
_exptl_crystal_F_000 5184
_exptl_crystal_size_max 0.25
_exptl_crystal_size_mid 0.21
_exptl_crystal_size_min 0.15
_refine_diff_density_max 2.307
_refine_diff_density_min -1.563
_refine_diff_density_rms 0.189
_refine_ls_extinction_method none
_refine_ls_goodness_of_fit_ref 1.244
_refine_ls_hydrogen_treatment mixed
_refine_ls_matrix_type full
_refine_ls_number_parameters 976
_refine_ls_number_reflns 17436
_refine_ls_number_restraints 46
_refine_ls_restrained_S_all 1.248
_refine_ls_R_factor_all 0.1547
_refine_ls_R_factor_gt 0.1197
_refine_ls_shift/su_max 0.000
_refine_ls_shift/su_mean 0.000
_refine_ls_structure_factor_coef Fsqd
_refine_ls_weighting_details 'calc w=1/[\s^2^(Fo^2^)+(0.2000P)^2^+0.0000P] where P=(Fo^2^+2Fc^2^)/3'
_refine_ls_weighting_scheme calc
_refine_ls_wR_factor_gt 0.3191
_refine_ls_wR_factor_ref 0.3517
_reflns_number_gt 11054
_reflns_number_total 17436
_reflns_threshold_expression >2sigma(I)
_cod_data_source_file c7cc01443k2.cif
_cod_data_source_block Ti12-Cu4Br6
_cod_depositor_comments 'Adding full bibliography for 7119818--7119821.cif.'
_cod_original_sg_symbol_H-M P2(1)/c
_cod_database_code 7119820

loop_
_symmetry_equiv_pos_as_xyz
'x, y, z'
'-x, y+1/2, -z+1/2'
'-x, -y, -z'
'x, -y-1/2, z-1/2'

loop_
_atom_site_label
_atom_site_type_symbol
_atom_site_fract_x
_atom_site_fract_y
_atom_site_fract_z
_atom_site_U_iso_or_equiv
_atom_site_adp_type
_atom_site_occupancy
_atom_site_symmetry_multiplicity
_atom_site_calc_flag
_atom_site_refinement_flags
Ti1 Ti 0.08402(9) -0.09476(7) -0.05025(8) 0.0538(5) Uani 1 1 d .
Ti1' Ti 0.4807(3) -0.4164(3) 0.8784(3) 0.0491(14) Uiso 0.25 1 d P
Ti2 Ti 0.13242(9) 0.00153(7) 0.03532(9) 0.0586(5) Uani 1 1 d .
Ti2' Ti 0.3747(3) -0.4607(3) 0.9590(3) 0.0474(13) Uiso 0.25 1 d P
Ti3 Ti -0.01188(11) 0.00085(7) -0.14983(7) 0.0624(5) Uani 1 1 d .
Ti4 Ti 0.09946(9) 0.06748(7) -0.08790(9) 0.0608(5) Uani 1 1 d .
Ti5 Ti 0.05228(9) 0.10723(7) 0.06801(8) 0.0550(4) Uani 1 1 d .
Ti6 Ti -0.03190(9) 0.12307(6) -0.07891(7) 0.0518(4) Uani 1 1 d .
Ti7 Ti 0.52526(11) -0.63319(9) 0.99120(12) 0.0746(6) Uani 1 1 d .
Ti8 Ti 0.57390(11) -0.52437(10) 0.87339(9) 0.0711(6) Uani 1 1 d .
Ti9 Ti 0.43733(8) -0.57318(8) 0.90106(8) 0.0546(4) Uani 1 1 d .
Ti10 Ti 0.40617(9) -0.59943(9) 1.05905(12) 0.0736(6) Uani 1 1 d .
Ti11 Ti 0.35212(10) -0.47918(12) 1.00469(13) 0.0597(6) Uani 0.75 1 d P
Ti12 Ti 0.43284(11) -0.43665(11) 0.89697(11) 0.0548(5) Uani 0.75 1 d P
Cu1 Cu 0.00955(17) 0.47783(15) -0.07261(15) 0.0695(8) Uani 0.50 1 d P
Cu1' Cu 0.07311(16) 0.51148(15) -0.02115(17) 0.0701(8) Uani 0.50 1 d P
Cu2 Cu 0.04740(17) 0.45603(15) 0.04721(16) 0.0728(8) Uani 0.50 1 d P
Cu2' Cu -0.01942(18) 0.42652(15) -0.00865(16) 0.0724(8) Uani 0.50 1 d P
Cu3 Cu 0.5878(6) -0.5162(7) 0.5335(8) 0.222(5) Uani 0.50 1 d P
Cu3' Cu 0.4587(11) -0.5209(11) 0.4490(12) 0.345(16) Uani 0.50 1 d P
Cu4 Cu 0.4717(10) -0.5396(8) 0.5700(7) 0.255(5) Uani 0.50 1 d PU
Cu4' Cu 0.5585(14) -0.5231(19) 0.417(4) 0.85(8) Uani 0.50 1 d P
Br1 Br 0.09842(7) 0.54865(7) 0.08271(7) 0.0849(4) Uani 1 1 d .
Br2 Br 0.08506(7) 0.40348(6) -0.04236(7) 0.0891(4) Uani 1 1 d .
Br3 Br -0.04103(7) 0.41966(6) 0.10199(6) 0.0780(4) Uani 1 1 d .
Br4 Br 0.5804(4) -0.4076(3) 0.4874(8) 0.460(9) Uani 1 1 d .
Br5 Br 0.5896(8) -0.5762(5) 0.5548(10) 0.370(10) Uani 0.50 1 d PU
Br5' Br 0.5149(19) -0.5669(17) 0.5109(19) 0.522(17) Uiso 0.50 1 d P
Br6 Br 0.432(2) -0.561(3) 0.6208(14) 1.01(7) Uani 0.50 1 d P
Br6' Br 0.5085(14) -0.4401(12) 0.6014(13) 0.418(12) Uiso 0.50 1 d P
C1 C -0.1263(12) -0.0757(13) -0.2691(12) 0.156(8) Uani 1 1 d U
H1A H -0.1476 -0.0370 -0.2666 0.233 Uiso 1 1 calc R
H1B H -0.1332 -0.0991 -0.2319 0.233 Uiso 1 1 calc R
H1C H -0.1416 -0.0984 -0.3046 0.233 Uiso 1 1 calc R
C2 C -0.0517(10) -0.0633(6) -0.2765(5) 0.099(4) Uani 1 1 d U
H2A H -0.0445 -0.0377 -0.3133 0.119 Uiso 1 1 calc R
C3 C -0.0167(10) -0.1207(7) -0.2813(9) 0.120(6) Uani 1 1 d .
H3A H 0.0267 -0.1115 -0.2852 0.180 Uiso 1 1 calc R
H3B H -0.0308 -0.1432 -0.3174 0.180 Uiso 1 1 calc R
H3C H -0.0228 -0.1451 -0.2447 0.180 Uiso 1 1 calc R
C4 C 0.1576(17) -0.2174(16) -0.1605(15) 0.208(10) Uani 1 1 d U
H4A H 0.1183 -0.2373 -0.1544 0.312 Uiso 1 1 calc R
H4B H 0.1874 -0.2472 -0.1738 0.312 Uiso 1 1 calc R
H4C H 0.1530 -0.1860 -0.1917 0.312 Uiso 1 1 calc R
C5 C 0.1784(17) -0.1900(16) -0.1031(17) 0.192(9) Uiso 1 1 d U
H5A H 0.1839 -0.2234 -0.0728 0.231 Uiso 1 1 calc R
C6 C 0.2415(17) -0.1578(17) -0.1095(18) 0.256(10) Uani 1 1 d U
H6A H 0.2709 -0.1861 -0.1265 0.384 Uiso 1 1 calc R
H6B H 0.2559 -0.1442 -0.0692 0.384 Uiso 1 1 calc R
H6C H 0.2370 -0.1228 -0.1366 0.384 Uiso 1 1 calc R
C7 C -0.1506(12) 0.1096(12) -0.2037(10) 0.152(8) Uani 1 1 d U
H7A H -0.1648 0.0706 -0.1882 0.228 Uiso 1 1 calc R
H7B H -0.1728 0.1196 -0.2414 0.228 Uiso 1 1 calc R
H7C H -0.1577 0.1410 -0.1731 0.228 Uiso 1 1 calc R
C8 C -0.0844(10) 0.1058(7) -0.2161(7) 0.107(5) Uani 1 1 d U
H8A H -0.0792 0.0744 -0.2485 0.129 Uiso 1 1 calc R
C9 C -0.0580(10) 0.1631(6) -0.2399(6) 0.113(6) Uani 1 1 d .
H9A H -0.0146 0.1574 -0.2472 0.169 Uiso 1 1 calc R
H9B H -0.0634 0.1954 -0.2098 0.169 Uiso 1 1 calc R
H9C H -0.0787 0.1742 -0.2782 0.169 Uiso 1 1 calc R
C10 C -0.1409(16) 0.2724(13) -0.1064(19) 0.25(2) Uani 1 1 d .
H10A H -0.1507 0.3148 -0.0982 0.371 Uiso 1 1 calc R
H10B H -0.1726 0.2464 -0.0897 0.371 Uiso 1 1 calc R
H10C H -0.1387 0.2661 -0.1506 0.371 Uiso 1 1 calc R
C11 C -0.0873(8) 0.2587(5) -0.0802(7) 0.094(4) Uani 1 1 d .
H11A H -0.0585 0.2823 -0.1058 0.113 Uiso 1 1 calc R
C12 C -0.0725(11) 0.2805(6) -0.0198(9) 0.122(7) Uani 1 1 d .
H12A H -0.0876 0.3219 -0.0153 0.183 Uiso 1 1 calc R
H12B H -0.0284 0.2799 -0.0135 0.183 Uiso 1 1 calc R
H12C H -0.0917 0.2545 0.0105 0.183 Uiso 1 1 calc R
C13 C 0.0578(19) 0.2711(11) 0.1295(12) 0.24(2) Uani 1 1 d .
H13A H 0.0727 0.3088 0.1478 0.357 Uiso 1 1 calc R
H13B H 0.0227 0.2566 0.1522 0.357 Uiso 1 1 calc R
H13C H 0.0456 0.2785 0.0869 0.357 Uiso 1 1 calc R
C14 C 0.1035(14) 0.2280(9) 0.1316(15) 0.175(11) Uani 1 1 d U
H14A H 0.0935 0.2165 0.1744 0.210 Uiso 1 1 calc R
C15 C 0.1676(19) 0.238(2) 0.1480(19) 0.30(3) Uani 1 1 d U
H15A H 0.1724 0.2782 0.1661 0.443 Uiso 1 1 calc R
H15B H 0.1923 0.2351 0.1113 0.443 Uiso 1 1 calc R
H15C H 0.1809 0.2073 0.1775 0.443 Uiso 1 1 calc R
C16 C 0.1110(14) 0.2155(8) -0.1686(9) 0.163(10) Uani 1 1 d .
H16A H 0.0840 0.2028 -0.2021 0.244 Uiso 1 1 calc R
H16B H 0.1473 0.1898 -0.1677 0.244 Uiso 1 1 calc R
H16C H 0.1231 0.2576 -0.1748 0.244 Uiso 1 1 calc R
C17 C 0.0782(7) 0.2098(5) -0.1087(7) 0.088(4) Uani 1 1 d .
H17A H 0.0417 0.2368 -0.1110 0.105 Uiso 1 1 calc R
C18 C 0.1162(11) 0.2286(6) -0.0497(8) 0.126(7) Uani 1 1 d .
H18A H 0.0909 0.2245 -0.0136 0.188 Uiso 1 1 calc R
H18B H 0.1295 0.2707 -0.0536 0.188 Uiso 1 1 calc R
H18C H 0.1519 0.2023 -0.0455 0.188 Uiso 1 1 calc R
C19 C 0.2894(14) -0.0692(13) 0.0748(16) 0.185(12) Uani 1 1 d .
H19A H 0.2816 -0.0864 0.0342 0.277 Uiso 1 1 calc R
H19B H 0.2650 -0.0905 0.1049 0.277 Uiso 1 1 calc R
H19C H 0.3327 -0.0735 0.0854 0.277 Uiso 1 1 calc R
C20 C 0.2726(8) -0.0033(11) 0.0744(11) 0.127(7) Uani 1 1 d .
H20A H 0.2979 0.0155 0.0420 0.152 Uiso 1 1 calc R
C21 C 0.285(2) 0.038(2) 0.136(2) 0.258(19) Uiso 1 1 d .
H21A H 0.2737 0.0801 0.1274 0.387 Uiso 1 1 calc R
H21B H 0.3278 0.0359 0.1480 0.387 Uiso 1 1 calc R
H21C H 0.2598 0.0227 0.1694 0.387 Uiso 1 1 calc R
C22 C 0.1156(18) 0.0662(11) -0.2670(10) 0.208(17) Uani 1 1 d .
H22A H 0.1382 0.0512 -0.3020 0.312 Uiso 1 1 calc R
H22B H 0.1374 0.1003 -0.2485 0.312 Uiso 1 1 calc R
H22C H 0.0751 0.0795 -0.2808 0.312 Uiso 1 1 calc R
C23 C 0.1098(14) 0.0213(8) -0.2251(8) 0.177(13) Uani 1 1 d .
H23A H 0.0732 0.0056 -0.2477 0.213 Uiso 1 1 calc R
C24 C 0.1360(11) -0.0368(10) -0.2258(9) 0.138(7) Uani 1 1 d .
H24A H 0.1574 -0.0426 -0.2643 0.206 Uiso 1 1 calc R
H24B H 0.1040 -0.0673 -0.2222 0.206 Uiso 1 1 calc R
H24C H 0.1649 -0.0407 -0.1915 0.206 Uiso 1 1 calc R
C25 C 0.2746(19) 0.1624(12) -0.1198(18) 0.138(7) Uani 0.50 1 d P
H25C H 0.2982 0.1950 -0.1006 0.165 Uiso 1 1 d R
H25A H 0.3067 0.1413 -0.1418 0.165 Uiso 1 1 d RD
H25B H 0.2466 0.1859 -0.1457 0.165 Uiso 1 1 d R
C25' C 0.278(4) 0.146(4) -0.070(4) 0.23(3) Uiso 0.50 1 d P
C26 C 0.2433(9) 0.0897(7) -0.1021(12) 0.126(7) Uani 1 1 d .
H26A H 0.2600 0.1042 -0.0631 0.151 Uiso 1 1 d R
C27 C 0.2661(9) 0.0295(10) -0.1205(17) 0.180(13) Uani 1 1 d .
H27A H 0.2320 0.0012 -0.1242 0.270 Uiso 1 1 calc R
H27B H 0.2952 0.0146 -0.0896 0.270 Uiso 1 1 calc R
H27C H 0.2864 0.0328 -0.1599 0.270 Uiso 1 1 calc RD
C28 C 0.332(3) -0.762(2) 1.096(2) 0.32(3) Uiso 1 1 d U
H28A H 0.2978 -0.7545 1.0678 0.487 Uiso 1 1 calc RD
H28B H 0.3242 -0.7422 1.1352 0.487 Uiso 1 1 calc R
H28C H 0.3359 -0.8059 1.1029 0.487 Uiso 1 1 calc R
C29 C 0.3884(11) -0.7386(9) 1.0702(16) 0.158(10) Uani 1 1 d U
H29A H 0.3934 -0.7491 1.0262 0.189 Uiso 1 1 calc R
C30 C 0.4442(18) -0.7596(17) 1.1125(17) 0.210(14) Uiso 1 1 d .
H30A H 0.4819 -0.7423 1.0970 0.315 Uiso 1 1 calc R
H30B H 0.4470 -0.8038 1.1120 0.315 Uiso 1 1 calc R
H30C H 0.4380 -0.7457 1.1543 0.315 Uiso 1 1 calc R
C31 C 0.2346(10) -0.6066(19) 1.0734(18) 0.25(2) Uani 1 1 d .
H31A H 0.2345 -0.5709 1.0997 0.379 Uiso 1 1 calc R
H31B H 0.2550 -0.6400 1.0947 0.379 Uiso 1 1 calc R
H31C H 0.1926 -0.6182 1.0634 0.379 Uiso 1 1 calc R
C32 C 0.2672(10) -0.5927(11) 1.0164(11) 0.130(6) Uani 1 1 d U
H32A H 0.2429 -0.5598 0.9962 0.156 Uiso 1 1 calc R
C33 C 0.2699(11) -0.6434(15) 0.9690(16) 0.219(18) Uani 1 1 d U
H33A H 0.2934 -0.6298 0.9340 0.328 Uiso 1 1 calc R
H33B H 0.2286 -0.6539 0.9554 0.328 Uiso 1 1 calc R
H33C H 0.2895 -0.6789 0.9873 0.328 Uiso 1 1 calc RD
C37 C 0.5561(14) -0.5888(14) 0.7367(15) 0.167(9) Uiso 1 1 d DU
H37A H 0.5842 -0.5834 0.7017 0.201 Uiso 1 1 calc R
C38 C 0.549(3) -0.6598(18) 0.761(2) 0.39(4) Uani 1 1 d D
H38A H 0.5354 -0.6855 0.7273 0.585 Uiso 1 1 calc R
H38B H 0.5197 -0.6614 0.7940 0.585 Uiso 1 1 calc R
H38C H 0.5888 -0.6743 0.7764 0.585 Uiso 1 1 calc R
C39 C 0.4906(17) -0.567(2) 0.724(2) 0.265(15) Uiso 1 1 d DU
H39A H 0.4758 -0.5843 0.6856 0.397 Uiso 1 1 calc R
H39B H 0.4897 -0.5233 0.7224 0.397 Uiso 1 1 calc R
H39C H 0.4645 -0.5812 0.7575 0.397 Uiso 1 1 calc R
C40 C 0.311(2) -0.622(4) 0.786(2) 0.40(5) Uani 1 1 d D
H40A H 0.2923 -0.6378 0.7487 0.594 Uiso 1 1 calc R
H40B H 0.3097 -0.5777 0.7857 0.594 Uiso 1 1 calc R
H40C H 0.2879 -0.6366 0.8215 0.594 Uiso 1 1 calc R
C41 C 0.3763(13) -0.6433(12) 0.7919(12) 0.151(8) Uani 1 1 d U
H41A H 0.3979 -0.6331 0.7534 0.181 Uiso 1 1 d R
C43 C 0.552(2) -0.387(2) 0.762(2) 0.253(19) Uiso 1 1 d U
H43A H 0.5199 -0.4170 0.7625 0.380 Uiso 1 1 calc R
H43B H 0.5635 -0.3789 0.7192 0.380 Uiso 1 1 calc R
H43C H 0.5382 -0.3493 0.7804 0.380 Uiso 1 1 calc R
C44 C 0.6055(11) -0.4094(13) 0.7954(12) 0.163(8) Uani 1 1 d DU
H44A H 0.6134 -0.4452 0.7689 0.195 Uiso 1 1 calc R
C46 C 0.7321(19) -0.5746(16) 0.8382(18) 0.227(16) Uiso 1 1 d DU
H46B H 0.7424 -0.6163 0.8272 0.272 Uiso 1 1 d R
H46C H 0.6936 -0.5677 0.8163 0.272 Uiso 1 1 d R
H46A H 0.7559 -0.5576 0.8067 0.272 Uiso 1 1 d R
C47 C 0.7043(16) -0.591(2) 0.890(2) 0.135(19) Uani 0.50 1 d PU
H47A H 0.7355 -0.5882 0.9220 0.162 Uiso 1 1 d R
C47' C 0.688(3) -0.606(3) 0.874(3) 0.15(2) Uiso 0.50 1 d P
C48 C 0.6810(13) -0.6640(13) 0.8848(19) 0.25(2) Uani 1 1 d DU
H48C H 0.6420 -0.6663 0.8627 0.297 Uiso 1 1 d R
H48A H 0.6759 -0.6801 0.9261 0.297 Uiso 1 1 d R
H48B H 0.7108 -0.6890 0.8635 0.297 Uiso 1 1 d R
C49 C 0.2226(13) -0.3686(8) 0.9355(12) 0.147(9) Uani 1 1 d .
H49A H 0.1852 -0.3563 0.9141 0.221 Uiso 1 1 calc R
H49B H 0.2578 -0.3535 0.9133 0.221 Uiso 1 1 calc R
H49C H 0.2231 -0.3519 0.9769 0.221 Uiso 1 1 calc R
C50 C 0.2254(6) -0.4385(8) 0.9389(9) 0.101(5) Uani 1 1 d .
H50A H 0.1904 -0.4515 0.9643 0.121 Uiso 1 1 calc R
C51 C 0.2210(8) -0.4717(10) 0.8837(10) 0.122(6) Uani 1 1 d .
H51A H 0.2237 -0.5150 0.8927 0.183 Uiso 1 1 calc R
H51B H 0.2543 -0.4601 0.8570 0.183 Uiso 1 1 calc R
H51C H 0.1820 -0.4630 0.8633 0.183 Uiso 1 1 calc R
C52 C 0.358(3) -0.2969(17) 0.822(2) 0.33(3) Uani 1 1 d U
H52A H 0.3189 -0.2818 0.8061 0.498 Uiso 1 1 calc R
H52B H 0.3900 -0.2677 0.8136 0.498 Uiso 1 1 calc R
H52C H 0.3550 -0.3025 0.8665 0.498 Uiso 1 1 calc R
C53 C 0.3726(13) -0.3574(12) 0.7921(11) 0.164(10) Uani 1 1 d U
H53A H 0.4115 -0.3542 0.7712 0.197 Uiso 1 1 d R
C54 C 0.337(2) -0.381(3) 0.738(2) 0.35(4) Uani 1 1 d .
H54A H 0.3003 -0.3566 0.7316 0.531 Uiso 1 1 calc R
H54B H 0.3256 -0.4232 0.7450 0.531 Uiso 1 1 calc R
H54C H 0.3622 -0.3787 0.7013 0.531 Uiso 1 1 calc R
O1 O 0.1028(3) -0.0814(3) 0.0392(3) 0.0546(15) Uani 1 1 d .
O2 O 0.1222(3) -0.0173(3) -0.0544(3) 0.0595(17) Uani 1 1 d .
O3 O 0.0130(3) 0.0448(2) -0.0725(2) 0.0460(13) Uani 1 1 d .
O4 O -0.0115(3) 0.1343(2) 0.0124(3) 0.0517(15) Uani 1 1 d .
O5 O 0.1068(4) 0.0834(3) 0.0046(3) 0.0600(16) Uani 1 1 d .
O6 O -0.0206(4) 0.0775(3) 0.1109(3) 0.0576(17) Uani 1 1 d .
O7 O -0.0328(5) -0.0312(3) -0.2223(3) 0.086(3) Uani 1 1 d .
O8 O -0.0517(5) 0.0843(3) -0.1614(3) 0.072(2) Uani 1 1 d .
O9 O -0.0650(4) 0.1957(3) -0.0889(3) 0.068(2) Uani 1 1 d .
O10 O 0.0562(4) 0.1477(3) -0.1003(3) 0.067(2) Uani 1 1 d .
O11 O 0.0833(5) 0.1702(3) 0.1082(4) 0.083(2) Uani 1 1 d .
O12 O 0.1339(4) -0.1506(3) -0.0801(4) 0.079(2) Uani 1 1 d .
O13 O 0.2105(4) 0.0019(4) 0.0526(5) 0.090(3) Uani 1 1 d .
O14 O 0.0858(4) 0.0303(3) 0.1033(3) 0.0596(17) Uani 1 1 d .
O15 O 0.1763(4) 0.0902(4) -0.1056(5) 0.086(3) Uani 1 1 d .
O16 O 0.0722(5) 0.0310(3) -0.1693(3) 0.082(3) Uani 1 1 d .
O17 O 0.4411(4) -0.6196(3) 0.9765(3) 0.074(2) Uani 1 1 d .
O18 O 0.5503(4) -0.6218(4) 0.9576(4) 0.0180(15) Uiso 0.50 1 d P
O18' O 0.5264(5) -0.5969(4) 0.9087(4) 0.034(2) Uiso 0.50 1 d P
O19 O 0.4837(4) -0.5003(4) 0.8653(3) 0.075(2) Uani 1 1 d .
O20 O 0.4042(5) -0.4068(4) 0.9745(5) 0.090(3) Uani 1 1 d .
O21 O 0.4999(5) -0.3875(4) 0.9233(4) 0.032(2) Uani 0.50 1 d P
O21' O 0.4419(14) -0.3774(12) 0.8216(12) 0.116(7) Uiso 0.50 1 d P
O22 O 0.5713(4) -0.4880(4) 0.9537(3) 0.074(2) Uani 1 1 d .
O23 O 0.3859(4) -0.5095(4) 0.9249(4) 0.076(2) Uani 1 1 d .
O24 O 0.3275(5) -0.5656(5) 1.0296(5) 0.040(2) Uiso 0.50 1 d P
O24' O 0.3736(10) -0.5485(9) 0.9728(9) 0.090(5) Uiso 0.50 1 d P
O25 O 0.3863(5) -0.6746(5) 1.0812(6) 0.109(3) Uani 1 1 d .
O26 O 0.5372(9) -0.7125(7) 0.9864(9) 0.059(4) Uani 0.50 1 d P
O26' O 0.5780(12) -0.6943(11) 0.9406(11) 0.050(5) Uiso 0.25 1 d P
O27 O 0.6513(4) -0.5546(5) 0.9082(5) 0.093(3) Uani 1 1 d .
O28 O 0.5785(8) -0.5585(6) 0.7984(5) 0.136(5) Uani 1 1 d .
O29 O 0.4009(5) -0.6175(4) 0.8441(5) 0.091(3) Uani 1 1 d .
O30 O 0.5995(5) -0.4424(5) 0.8528(5) 0.100(3) Uani 1 1 d U
O31 O 0.3930(6) -0.3994(5) 0.8377(6) 0.110(3) Uani 1 1 d .
O32 O 0.2811(5) -0.4552(5) 0.9732(6) 0.107(3) Uani 1 1 d .
C34 C 0.546(2) -0.778(2) 0.977(2) 0.240(13) Uiso 1 1 d .
H34A H 0.5332 -0.8042 1.0101 0.288 Uiso 1 1 d R
O26B O 0.554(3) -0.697(3) 0.988(3) 0.12(3) Uiso 0.25 1 d P
C45 C 0.6688(12) -0.3795(16) 0.7891(16) 0.201(10) Uani 1 1 d DU
H45A H 0.7003 -0.4071 0.8046 0.302 Uiso 1 1 calc R
H45B H 0.6701 -0.3419 0.8127 0.302 Uiso 1 1 calc R
H45C H 0.6761 -0.3705 0.7460 0.302 Uiso 1 1 calc R
C36 C 0.489(3) -0.776(3) 0.913(3) 0.34(3) Uiso 1 1 d .
H36A H 0.4756 -0.8173 0.9040 0.517 Uiso 1 1 calc R
H36B H 0.5072 -0.7581 0.8771 0.517 Uiso 1 1 calc R
H36C H 0.4540 -0.7517 0.9255 0.517 Uiso 1 1 calc R
C35 C 0.598(2) -0.753(2) 0.9508(19) 0.240(13) Uiso 1 1 d .
H35A H 0.6337 -0.7510 0.9778 0.361 Uiso 1 1 d R
H35B H 0.6061 -0.7794 0.9162 0.361 Uiso 1 1 d R
H35C H 0.5884 -0.7121 0.9356 0.361 Uiso 1 1 d R
C42 C 0.355(6) -0.726(4) 0.793(6) 0.71(10) Uiso 1 1 d D
H42A H 0.3900 -0.7534 0.7931 1.071 Uiso 1 1 d R
H42B H 0.3292 -0.7336 0.7574 1.071 Uiso 1 1 d R
H42C H 0.3317 -0.7325 0.8304 1.071 Uiso 1 1 d R

loop_
_atom_site_aniso_label
_atom_site_aniso_U_11
_atom_site_aniso_U_22
_atom_site_aniso_U_33
_atom_site_aniso_U_23
_atom_site_aniso_U_13
_atom_site_aniso_U_12
Ti1 0.0734(11) 0.0322(7) 0.0567(9) 0.0054(6) 0.0275(8) 0.0258(7)
Ti2 0.0627(11) 0.0395(8) 0.0740(11) 0.0085(7) 0.0094(9) 0.0186(8)
Ti3 0.1098(16) 0.0400(8) 0.0376(8) 0.0045(6) 0.0106(8) 0.0234(9)
Ti4 0.0753(12) 0.0379(8) 0.0704(10) 0.0155(7) 0.0347(9) 0.0182(8)
Ti5 0.0802(12) 0.0314(7) 0.0537(9) -0.0008(6) 0.0070(8) 0.0129(7)
Ti6 0.0764(11) 0.0308(7) 0.0487(8) 0.0105(6) 0.0148(7) 0.0225(7)
Ti7 0.0760(13) 0.0555(11) 0.0922(15) -0.0092(10) 0.0007(12) 0.0048(10)
Ti8 0.0764(13) 0.0757(12) 0.0621(10) 0.0035(9) 0.0301(9) 0.0181(11)
Ti9 0.0551(9) 0.0469(8) 0.0618(9) -0.0083(7) -0.0026(8) -0.0088(7)
Ti10 0.0548(10) 0.0510(10) 0.1159(16) 0.0155(10) 0.0275(11) -0.0111(8)
Ti11 0.0316(10) 0.0662(14) 0.0817(15) 0.0013(12) 0.0084(10) 0.0006(10)
Ti12 0.0537(13) 0.0517(12) 0.0590(12) 0.0034(9) 0.0030(10) -0.0019(10)
Cu1 0.081(2) 0.0648(18) 0.0629(16) -0.0059(14) 0.0061(15) 0.0106(16)
Cu1' 0.0614(18) 0.0634(18) 0.086(2) 0.0028(15) 0.0102(16) 0.0049(15)
Cu2 0.076(2) 0.0665(19) 0.0760(19) 0.0023(15) -0.0036(16) 0.0156(16)
Cu2' 0.084(2) 0.0568(17) 0.0769(19) -0.0034(14) 0.0016(16) 0.0033(16)
Cu3 0.168(9) 0.224(12) 0.274(13) 0.040(10) 0.007(10) -0.038(9)
Cu3' 0.29(2) 0.35(3) 0.39(2) -0.19(2) -0.14(2) 0.18(2)
Cu4 0.301(14) 0.259(15) 0.203(11) -0.021(10) -0.024(12) -0.013(14)
Cu4' 0.24(2) 0.48(5) 1.9(2) 0.60(9) 0.32(6) 0.15(3)
Br1 0.0838(9) 0.0854(8) 0.0849(8) -0.0015(6) -0.0141(7) -0.0109(7)
Br2 0.0941(10) 0.0703(7) 0.1032(9) -0.0067(6) 0.0126(8) 0.0344(7)
Br3 0.0934(9) 0.0670(7) 0.0738(7) 0.0120(5) 0.0096(6) 0.0025(6)
Br4 0.327(10) 0.148(4) 0.91(3) -0.034(8) 0.040(13) -0.015(5)
Br5 0.378(17) 0.156(7) 0.58(3) 0.111(12) 0.060(18) 0.121(10)
Br6 0.78(7) 1.83(16) 0.41(3) 0.57(6) 0.33(4) 0.96(10)
C1 0.153(13) 0.17(2) 0.139(17) -0.017(15) -0.032(15) 0.051(16)
C2 0.186(13) 0.068(7) 0.043(5) 0.002(5) -0.001(7) 0.010(9)
C3 0.148(16) 0.081(9) 0.132(13) -0.032(9) 0.009(12) 0.019(10)
C4 0.222(18) 0.210(18) 0.192(17) -0.040(15) -0.020(16) 0.039(16)
C6 0.235(17) 0.254(18) 0.284(18) 0.129(15) 0.150(15) 0.117(15)
C7 0.157(13) 0.20(2) 0.100(12) 0.009(13) -0.048(12) 0.037(18)
C8 0.162(13) 0.085(9) 0.073(8) 0.018(7) -0.023(9) 0.037(10)
C9 0.192(19) 0.075(8) 0.072(8) 0.037(7) -0.007(9) 0.034(10)
C10 0.24(3) 0.15(2) 0.34(4) -0.09(3) -0.17(3) 0.12(2)
C11 0.129(12) 0.046(6) 0.108(10) 0.013(6) 0.012(9) 0.047(7)
C12 0.19(2) 0.050(6) 0.129(13) -0.002(7) 0.021(13) 0.035(9)
C13 0.44(6) 0.119(16) 0.156(19) -0.070(15) -0.05(3) 0.16(3)
C14 0.20(2) 0.074(10) 0.25(3) 0.002(14) -0.07(2) -0.023(14)
C15 0.22(3) 0.44(7) 0.23(4) -0.11(4) -0.03(3) -0.14(5)
C16 0.27(3) 0.085(11) 0.137(15) 0.036(10) 0.075(18) -0.060(15)
C17 0.105(10) 0.039(5) 0.121(10) 0.029(6) 0.027(8) 0.013(6)
C18 0.21(2) 0.052(7) 0.116(12) -0.006(7) 0.060(14) -0.011(10)
C19 0.16(2) 0.15(2) 0.24(3) 0.03(2) -0.04(2) 0.065(19)
C20 0.067(9) 0.169(19) 0.145(15) -0.013(13) -0.023(10) 0.027(11)
C22 0.36(5) 0.142(18) 0.125(16) 0.053(14) 0.14(2) 0.09(2)
C23 0.34(3) 0.102(11) 0.098(10) 0.042(9) 0.153(17) 0.106(16)
C24 0.149(15) 0.147(15) 0.119(11) -0.001(10) 0.062(11) 0.058(13)
C25 0.149(15) 0.147(15) 0.119(11) -0.001(10) 0.062(11) 0.058(13)
C26 0.105(12) 0.067(8) 0.21(2) 0.005(10) 0.031(14) -0.018(9)
C27 0.067(10) 0.147(19) 0.33(4) 0.00(2) 0.048(17) 0.032(11)
C29 0.132(17) 0.078(11) 0.26(3) 0.007(14) 0.02(2) -0.016(11)
C31 0.081(14) 0.35(5) 0.33(5) 0.09(4) 0.10(2) -0.04(2)
C32 0.103(9) 0.139(9) 0.148(10) 0.012(7) -0.013(8) -0.027(8)
C33 0.096(15) 0.25(4) 0.31(4) -0.12(3) 0.04(2) -0.065(19)
C38 0.59(12) 0.26(6) 0.32(6) -0.16(5) -0.03(7) -0.05(7)
C40 0.18(4) 0.72(14) 0.29(5) 0.28(8) -0.06(4) -0.06(6)
C41 0.155(11) 0.155(11) 0.141(10) -0.034(8) -0.010(9) -0.015(9)
C44 0.155(17) 0.176(19) 0.158(15) 0.053(13) 0.054(15) -0.025(15)
C47 0.061(17) 0.19(3) 0.16(3) -0.09(3) 0.08(2) -0.04(2)
C48 0.13(2) 0.18(3) 0.43(6) -0.14(3) 0.07(3) -0.016(19)
C49 0.18(2) 0.084(11) 0.170(19) -0.023(11) -0.046(17) 0.037(13)
C50 0.050(6) 0.103(10) 0.148(14) 0.000(10) -0.029(8) 0.008(7)
C51 0.075(9) 0.136(14) 0.154(16) -0.062(13) -0.012(10) 0.007(10)
C52 0.48(8) 0.15(2) 0.36(6) 0.10(3) -0.05(6) 0.09(4)
C53 0.16(2) 0.172(19) 0.152(18) 0.086(15) -0.092(16) -0.028(16)
C54 0.19(4) 0.56(10) 0.31(6) -0.19(7) 0.05(4) -0.14(5)
O1 0.061(4) 0.038(3) 0.065(4) 0.013(3) 0.010(3) 0.019(3)
O2 0.072(4) 0.039(3) 0.069(4) 0.012(3) 0.025(3) 0.024(3)
O3 0.061(4) 0.035(3) 0.043(3) 0.010(2) 0.014(3) 0.020(3)
O4 0.076(4) 0.031(3) 0.049(3) 0.007(2) 0.022(3) 0.014(3)
O5 0.075(4) 0.040(3) 0.065(4) 0.009(3) 0.008(3) 0.011(3)
O6 0.100(5) 0.037(3) 0.037(3) 0.001(2) 0.022(3) 0.022(3)
O7 0.165(9) 0.051(4) 0.043(3) -0.006(3) 0.010(4) 0.019(5)
O8 0.126(7) 0.043(3) 0.048(3) 0.011(3) 0.009(4) 0.029(4)
O9 0.102(6) 0.034(3) 0.070(4) 0.012(3) 0.012(4) 0.026(3)
O10 0.096(5) 0.035(3) 0.071(4) 0.021(3) 0.032(4) 0.026(3)
O11 0.121(7) 0.044(4) 0.085(5) -0.009(3) -0.010(5) 0.009(4)
O12 0.093(6) 0.053(4) 0.092(5) -0.003(4) 0.033(4) 0.042(4)
O13 0.065(5) 0.065(5) 0.140(8) 0.011(5) -0.001(5) 0.021(4)
O14 0.087(5) 0.039(3) 0.053(3) 0.006(3) -0.003(3) 0.013(3)
O15 0.075(5) 0.066(4) 0.119(7) 0.008(4) 0.045(5) 0.008(4)
O16 0.145(8) 0.050(4) 0.053(4) 0.008(3) 0.052(4) 0.032(4)
O17 0.108(6) 0.050(4) 0.064(4) -0.002(3) 0.001(4) -0.036(4)
O19 0.079(5) 0.087(5) 0.058(4) 0.003(4) 0.011(4) 0.001(4)
O20 0.086(6) 0.065(5) 0.118(7) -0.014(4) -0.022(5) 0.034(4)
O21 0.039(5) 0.021(4) 0.036(5) 0.009(4) 0.009(4) -0.008(4)
O22 0.082(5) 0.079(5) 0.063(4) -0.010(4) 0.021(4) -0.003(4)
O23 0.064(5) 0.081(5) 0.084(5) -0.009(4) -0.006(4) -0.018(4)
O25 0.102(7) 0.089(7) 0.136(8) 0.025(6) 0.021(7) -0.021(6)
O26 0.061(9) 0.028(6) 0.088(11) -0.011(6) 0.005(8) -0.007(7)
O27 0.070(5) 0.103(7) 0.108(7) -0.005(5) 0.025(5) 0.003(5)
O28 0.191(14) 0.127(9) 0.092(7) -0.033(6) 0.068(8) -0.002(9)
O29 0.090(6) 0.077(5) 0.104(6) -0.026(5) -0.032(5) -0.004(5)
O30 0.092(7) 0.103(7) 0.106(6) 0.008(5) 0.030(6) -0.023(6)
O31 0.115(9) 0.110(8) 0.104(7) -0.005(6) -0.019(7) 0.020(7)
O32 0.065(5) 0.113(8) 0.143(9) -0.029(7) -0.010(6) 0.028(5)
C45 0.174(19) 0.23(2) 0.202(19) 0.036(17) 0.062(17) -0.044(17)

loop_
_atom_type_symbol
_atom_type_description
_atom_type_scat_dispersion_real
_atom_type_scat_dispersion_imag
_atom_type_scat_source
C C 0.0181 0.0091 'International Tables Vol C Tables 4.2.6.8 and 6.1.1.4'
H H 0.0000 0.0000 'International Tables Vol C Tables 4.2.6.8 and 6.1.1.4'
Br Br -0.6763 1.2805 'International Tables Vol C Tables 4.2.6.8 and 6.1.1.4'
Cu Cu -1.9646 0.5888 'International Tables Vol C Tables 4.2.6.8 and 6.1.1.4'
O O 0.0492 0.0322 'International Tables Vol C Tables 4.2.6.8 and 6.1.1.4'
Ti Ti 0.2191 1.8069 'International Tables Vol C Tables 4.2.6.8 and 6.1.1.4'

loop_
_geom_angle_atom_site_label_1
_geom_angle_atom_site_label_2
_geom_angle_atom_site_label_3
_geom_angle
_geom_angle_site_symmetry_1
_geom_angle_site_symmetry_3
O12 Ti1 O2 109.3(4) . .
O12 Ti1 O6 108.9(4) . 3
O2 Ti1 O6 95.9(3) . 3
O12 Ti1 O4 110.2(3) . 3
O2 Ti1 O4 139.7(2) . 3
O6 Ti1 O4 78.6(3) 3 3
O12 Ti1 O1 109.9(4) . .
O2 Ti1 O1 80.3(3) . .
O6 Ti1 O1 140.1(2) 3 .
O4 Ti1 O1 79.3(3) 3 .
O12 Ti1 Ti2 120.2(3) . .
O2 Ti1 Ti2 41.1(2) . .
O6 Ti1 Ti2 121.75(18) 3 .
O4 Ti1 Ti2 109.00(18) 3 .
O1 Ti1 Ti2 39.60(18) . .
O12 Ti1 Ti5 120.2(3) . 3
O2 Ti1 Ti5 120.7(2) . 3
O6 Ti1 Ti5 40.0(2) 3 3
O4 Ti1 Ti5 39.01(19) 3 3
O1 Ti1 Ti5 108.9(2) . 3
Ti2 Ti1 Ti5 118.81(6) . 3
O12 Ti1 Ti6 115.4(3) . 3
O2 Ti1 Ti6 112.9(2) . 3
O6 Ti1 Ti6 112.7(2) 3 3
O4 Ti1 Ti6 40.20(19) 3 3
O1 Ti1 Ti6 39.2(2) . 3
Ti2 Ti1 Ti6 73.22(6) . 3
Ti5 Ti1 Ti6 73.85(6) 3 3
Ti12 Ti1' O21 102.1(6) . .
Ti12 Ti1' O21' 90.2(11) . .
O21 Ti1' O21' 118.0(11) . .
Ti12 Ti1' O19 73.8(4) . .
O21 Ti1' O19 128.2(7) . .
O21' Ti1' O19 113.7(10) . .
Ti12 Ti1' O31 55.1(5) . .
O21 Ti1' O31 122.0(7) . .
O21' Ti1' O31 35.2(10) . .
O19 Ti1' O31 98.2(5) . .
Ti12 Ti1' Ti10 129.7(4) . 3_647
O21 Ti1' Ti10 43.2(5) . 3_647
O21' Ti1' Ti10 134.7(11) . 3_647
O19 Ti1' Ti10 99.4(4) . 3_647
O31 Ti1' Ti10 162.3(4) . 3_647
Ti12 Ti1' Ti7 76.7(3) . 3_647
O21 Ti1' Ti7 25.4(5) . 3_647
O21' Ti1' Ti7 117.6(9) . 3_647
O19 Ti1' Ti7 119.9(4) . 3_647
O31 Ti1' Ti7 105.8(4) . 3_647
Ti10 Ti1' Ti7 63.72(15) 3_647 3_647
Ti12 Ti1' Ti2' 15.2(2) . .
O21 Ti1' Ti2' 87.8(5) . .
O21' Ti1' Ti2' 101.5(11) . .
O19 Ti1' Ti2' 78.7(3) . .
O31 Ti1' Ti2' 67.2(4) . .
Ti10 Ti1' Ti2' 115.1(2) 3_647 .
Ti7 Ti1' Ti2' 62.57(18) 3_647 .
Ti12 Ti1' Ti8 107.4(4) . .
O21 Ti1' Ti8 101.9(6) . .
O21' Ti1' Ti8 131.9(10) . .
O19 Ti1' Ti8 38.9(3) . .
O31 Ti1' Ti8 134.4(4) . .
Ti10 Ti1' Ti8 62.99(15) 3_647 .
Ti7 Ti1' Ti8 110.0(2) 3_647 .
Ti2' Ti1' Ti8 106.0(2) . .
O13 Ti2 O14 111.3(5) . .
O13 Ti2 O1 108.7(4) . .
O14 Ti2 O1 95.4(3) . .
O13 Ti2 O5 109.7(4) . .
O14 Ti2 O5 79.2(3) . .
O1 Ti2 O5 140.4(3) . .
O13 Ti2 O2 107.7(4) . .
O14 Ti2 O2 140.2(3) . .
O1 Ti2 O2 79.4(3) . .
O5 Ti2 O2 80.5(3) . .
O13 Ti2 Ti1 118.1(3) . .
O14 Ti2 Ti1 121.7(2) . .
O1 Ti2 Ti1 41.3(2) . .
O5 Ti2 Ti1 109.5(2) . .
O2 Ti2 Ti1 38.49(19) . .
O13 Ti2 Ti5 121.2(3) . .
O14 Ti2 Ti5 40.78(18) . .
O1 Ti2 Ti5 121.5(2) . .
O5 Ti2 Ti5 38.8(2) . .
O2 Ti2 Ti5 109.58(19) . .
Ti1 Ti2 Ti5 119.49(8) . .
O13 Ti2 Ti4 113.3(4) . .
O14 Ti2 Ti4 113.1(2) . .
O1 Ti2 Ti4 113.7(2) . .
O5 Ti2 Ti4 40.0(2) . .
O2 Ti2 Ti4 40.49(17) . .
Ti1 Ti2 Ti4 73.79(6) . .
Ti5 Ti2 Ti4 73.54(6) . .
Ti11 Ti2' O23 105.8(6) . .
Ti11 Ti2' O20 106.6(6) . .
O23 Ti2' O20 137.4(8) . .
Ti11 Ti2' Ti12 163.6(5) . .
O23 Ti2' Ti12 72.8(5) . .
O20 Ti2' Ti12 68.3(5) . .
Ti11 Ti2' O24' 61.7(7) . .
O23 Ti2' O24' 44.8(7) . .
O20 Ti2' O24' 144.4(8) . .
Ti12 Ti2' O24' 112.7(7) . .
Ti11 Ti2' O32 58.1(5) . .
O23 Ti2' O32 108.6(6) . .
O20 Ti2' O32 111.7(6) . .
Ti12 Ti2' O32 138.2(5) . .
O24' Ti2' O32 91.1(8) . .
Ti11 Ti2' O22 53.5(3) . 3_647
O23 Ti2' O22 88.3(5) . 3_647
O20 Ti2' O22 89.4(5) . 3_647
Ti12 Ti2' O22 110.3(3) . 3_647
O24' Ti2' O22 56.0(6) . 3_647
O32 Ti2' O22 111.6(5) . 3_647
Ti11 Ti2' Ti1' 155.3(5) . .
O23 Ti2' Ti1' 78.0(5) . .
O20 Ti2' Ti1' 61.3(5) . .
Ti12 Ti2' Ti1' 9.41(16) . .
O24' Ti2' Ti1' 114.2(7) . .
O32 Ti2' Ti1' 144.8(5) . .
O22 Ti2' Ti1' 103.0(3) 3_647 .
Ti11 Ti2' Ti9 105.0(4) . .
O23 Ti2' Ti9 17.1(4) . .
O20 Ti2' Ti9 125.0(5) . .
Ti12 Ti2' Ti9 68.7(2) . .
O24' Ti2' Ti9 44.1(6) . .
O32 Ti2' Ti9 123.2(4) . .
O22 Ti2' Ti9 75.0(2) 3_647 .
Ti1' Ti2' Ti9 71.37(19) . .
Ti11 Ti2' Ti7 103.2(4) . 3_647
O23 Ti2' Ti7 125.6(5) . 3_647
O20 Ti2' Ti7 18.2(4) . 3_647
Ti12 Ti2' Ti7 66.9(2) . 3_647
O24' Ti2' Ti7 126.7(7) . 3_647
O32 Ti2' Ti7 125.7(4) . 3_647
O22 Ti2' Ti7 73.8(3) 3_647 3_647
Ti1' Ti2' Ti7 58.09(18) . 3_647
Ti9 Ti2' Ti7 110.5(2) . 3_647
O7 Ti3 O16 99.6(4) . .
O7 Ti3 O3 174.3(3) . .
O16 Ti3 O3 77.4(3) . .
O7 Ti3 O14 96.5(4) . 3
O16 Ti3 O14 162.2(3) . 3
O3 Ti3 O14 87.2(3) . 3
O7 Ti3 O6 96.6(3) . 3
O16 Ti3 O6 93.1(3) . 3
O3 Ti3 O6 88.4(2) . 3
O14 Ti3 O6 77.5(3) 3 3
O7 Ti3 O8 98.3(3) . .
O16 Ti3 O8 93.8(3) . .
O3 Ti3 O8 77.3(3) . .
O14 Ti3 O8 91.3(3) 3 .
O6 Ti3 O8 162.3(2) 3 .
O7 Ti3 Ti5 97.7(3) . 3
O16 Ti3 Ti5 130.1(2) . 3
O3 Ti3 Ti5 87.93(16) . 3
O14 Ti3 Ti5 39.08(18) 3 3
O6 Ti3 Ti5 38.4(2) 3 3
O8 Ti3 Ti5 129.2(3) . 3
O7 Ti3 Ti4 138.9(4) . .
O16 Ti3 Ti4 39.4(2) . .
O3 Ti3 Ti4 38.27(18) . .
O14 Ti3 Ti4 124.1(2) 3 .
O6 Ti3 Ti4 87.4(2) 3 .
O8 Ti3 Ti4 87.6(3) . .
Ti5 Ti3 Ti4 109.75(7) 3 .
O7 Ti3 Ti6 137.7(3) . .
O16 Ti3 Ti6 87.5(2) . .
O3 Ti3 Ti6 38.02(15) . .
O14 Ti3 Ti6 85.71(19) 3 .
O6 Ti3 Ti6 124.76(18) 3 .
O8 Ti3 Ti6 39.5(2) . .
Ti5 Ti3 Ti6 109.31(6) 3 .
Ti4 Ti3 Ti6 59.97(6) . .
O15 Ti4 O3 176.8(4) . .
O15 Ti4 O10 99.5(4) . .
O3 Ti4 O10 78.3(3) . .
O15 Ti4 O16 100.7(4) . .
O3 Ti4 O16 77.3(3) . .
O10 Ti4 O16 95.7(3) . .
O15 Ti4 O5 96.0(4) . .
O3 Ti4 O5 86.4(3) . .
O10 Ti4 O5 90.6(3) . .
O16 Ti4 O5 160.9(3) . .
O15 Ti4 O2 96.1(4) . .
O3 Ti4 O2 86.5(3) . .
O10 Ti4 O2 161.6(3) . .
O16 Ti4 O2 91.0(3) . .
O5 Ti4 O2 78.0(3) . .
O15 Ti4 Ti2 96.3(3) . .
O3 Ti4 Ti2 86.88(16) . .
O10 Ti4 Ti2 128.4(2) . .
O16 Ti4 Ti2 128.9(2) . .
O5 Ti4 Ti2 38.89(17) . .
O2 Ti4 Ti2 39.2(2) . .
O15 Ti4 Ti3 139.5(3) . .
O3 Ti4 Ti3 38.73(17) . .
O10 Ti4 Ti3 89.6(3) . .
O16 Ti4 Ti3 38.9(3) . .
O5 Ti4 Ti3 123.5(2) . .
O2 Ti4 Ti3 84.8(2) . .
Ti2 Ti4 Ti3 108.63(7) . .
O15 Ti4 Ti6 139.9(3) . .
O3 Ti4 Ti6 38.00(15) . .
O10 Ti4 Ti6 40.4(2) . .
O16 Ti4 Ti6 87.3(3) . .
O5 Ti4 Ti6 85.9(2) . .
O2 Ti4 Ti6 123.2(2) . .
Ti2 Ti4 Ti6 109.07(6) . .
Ti3 Ti4 Ti6 60.13(6) . .
O11 Ti5 O5 109.5(4) . .
O11 Ti5 O4 109.7(3) . .
O5 Ti5 O4 94.8(3) . .
O11 Ti5 O6 109.3(4) . .
O5 Ti5 O6 140.3(3) . .
O4 Ti5 O6 79.5(3) . .
O11 Ti5 O14 109.8(4) . .
O5 Ti5 O14 79.4(3) . .
O4 Ti5 O14 139.7(3) . .
O6 Ti5 O14 80.3(3) . .
O11 Ti5 Ti2 120.2(3) . .
O5 Ti5 Ti2 40.87(19) . .
O4 Ti5 Ti2 120.65(18) . .
O6 Ti5 Ti2 109.55(17) . .
O14 Ti5 Ti2 38.9(2) . .
O11 Ti5 Ti1 120.4(3) . 3
O5 Ti5 Ti1 120.6(2) . 3
O4 Ti5 Ti1 40.75(18) . 3
O6 Ti5 Ti1 39.2(2) . 3
O14 Ti5 Ti1 109.2(2) . 3
Ti2 Ti5 Ti1 118.60(7) . 3
O11 Ti5 Ti3 115.2(3) . 3
O5 Ti5 Ti3 112.97(19) . 3
O4 Ti5 Ti3 112.8(2) . 3
O6 Ti5 Ti3 40.12(18) . 3
O14 Ti5 Ti3 40.2(2) . 3
Ti2 Ti5 Ti3 73.48(6) . 3
Ti1 Ti5 Ti3 73.38(7) 3 3
O9 Ti6 O3 173.8(3) . .
O9 Ti6 O1 98.5(3) . 3
O3 Ti6 O1 87.6(2) . 3
O9 Ti6 O8 101.0(3) . .
O3 Ti6 O8 78.2(3) . .
O1 Ti6 O8 91.9(3) 3 .
O9 Ti6 O4 95.3(3) . .
O3 Ti6 O4 86.4(2) . .
O1 Ti6 O4 78.1(3) 3 .
O8 Ti6 O4 162.0(2) . .
O9 Ti6 O10 96.7(3) . .
O3 Ti6 O10 77.3(2) . .
O1 Ti6 O10 161.4(3) 3 .
O8 Ti6 O10 95.6(4) . .
O4 Ti6 O10 89.9(3) . .
O9 Ti6 Ti1 97.9(2) . 3
O3 Ti6 Ti1 87.20(16) . 3
O1 Ti6 Ti1 39.1(2) 3 3
O8 Ti6 Ti1 129.7(3) . 3
O4 Ti6 Ti1 39.06(19) . 3
O10 Ti6 Ti1 127.8(2) . 3
O9 Ti6 Ti4 136.1(3) . .
O3 Ti6 Ti4 38.06(19) . .
O1 Ti6 Ti4 124.32(17) 3 .
O8 Ti6 Ti4 87.9(3) . .
O4 Ti6 Ti4 85.56(19) . .
O10 Ti6 Ti4 39.38(16) . .
Ti1 Ti6 Ti4 109.14(6) 3 .
O9 Ti6 Ti3 140.8(3) . .
O3 Ti6 Ti3 38.54(18) . .
O1 Ti6 Ti3 86.30(19) 3 .
O8 Ti6 Ti3 39.89(19) . .
O4 Ti6 Ti3 123.54(16) . .
O10 Ti6 Ti3 88.62(19) . .
Ti1 Ti6 Ti3 109.22(6) 3 .
Ti4 Ti6 Ti3 59.90(6) . .
O18 Ti7 O26B 88(3) . .
O18 Ti7 O26 97.3(8) . .
O26B Ti7 O26 15(3) . .
O18 Ti7 O17 113.4(6) . .
O26B Ti7 O17 122(3) . .
O26 Ti7 O17 106.9(7) . .
O18 Ti7 O20 73.2(6) . 3_647
O26B Ti7 O20 97(3) . 3_647
O26 Ti7 O20 111.0(7) . 3_647
O17 Ti7 O20 140.3(3) . 3_647
O18 Ti7 O18' 34.6(6) . .
O26B Ti7 O18' 109(3) . .
O26 Ti7 O18' 110.1(7) . .
O17 Ti7 O18' 78.9(4) . .
O20 Ti7 O18' 98.5(5) 3_647 .
O18 Ti7 O21 145.4(6) . 3_647
O26B Ti7 O21 111(3) . 3_647
O26 Ti7 O21 108.8(7) . 3_647
O17 Ti7 O21 80.7(4) . 3_647
O20 Ti7 O21 76.4(4) 3_647 3_647
O18' Ti7 O21 139.9(4) . 3_647
O18 Ti7 O26' 55.8(8) . .
O26B Ti7 O26' 33(3) . .
O26 Ti7 O26' 41.6(9) . .
O17 Ti7 O26' 123.8(7) . .
O20 Ti7 O26' 93.0(7) 3_647 .
O18' Ti7 O26' 76.4(7) . .
O21 Ti7 O26' 142.8(7) 3_647 .
O18 Ti7 Ti12 108.5(5) . 3_647
O26B Ti7 Ti12 113(3) . 3_647
O26 Ti7 Ti12 120.6(7) . 3_647
O17 Ti7 Ti12 109.8(2) . 3_647
O20 Ti7 Ti12 38.5(3) 3_647 3_647
O18' Ti7 Ti12 121.6(3) . 3_647
O21 Ti7 Ti12 38.4(3) 3_647 3_647
O26' Ti7 Ti12 126.2(7) . 3_647
O18 Ti7 Ti9 75.8(5) . .
O26B Ti7 Ti9 128(3) . .
O26 Ti7 Ti9 119.0(7) . .
O17 Ti7 Ti9 38.1(2) . .
O20 Ti7 Ti9 123.4(3) 3_647 .
O18' Ti7 Ti9 41.3(3) . .
O21 Ti7 Ti9 108.8(3) 3_647 .
O26' Ti7 Ti9 106.7(7) . .
Ti12 Ti7 Ti9 118.91(9) 3_647 .
O18 Ti7 Ti1' 130.9(5) . 3_647
O26B Ti7 Ti1' 113(3) . 3_647
O26 Ti7 Ti1' 114.7(7) . 3_647
O17 Ti7 Ti1' 92.6(3) . 3_647
O20 Ti7 Ti1' 61.2(4) 3_647 3_647
O18' Ti7 Ti1' 135.0(3) . 3_647
O21 Ti7 Ti1' 15.3(3) 3_647 3_647
O26' Ti7 Ti1' 138.8(7) . 3_647
Ti12 Ti7 Ti1' 23.09(14) 3_647 3_647
Ti9 Ti7 Ti1' 114.28(15) . 3_647
O18 Ti7 Ti10 142.9(5) . .
O26B Ti7 Ti10 125(3) . .
O26 Ti7 Ti10 112.9(6) . .
O17 Ti7 Ti10 38.7(2) . .
O20 Ti7 Ti10 112.4(3) 3_647 .
O18' Ti7 Ti10 111.2(3) . .
O21 Ti7 Ti10 42.0(3) 3_647 .
O26' Ti7 Ti10 151.2(7) . .
Ti12 Ti7 Ti10 74.89(9) 3_647 .
Ti9 Ti7 Ti10 71.07(8) . .
Ti1' Ti7 Ti10 54.66(15) 3_647 .
O28 Ti8 O22 178.5(6) . .
O28 Ti8 O30 99.1(6) . .
O22 Ti8 O30 80.6(4) . .
O28 Ti8 O27 98.5(7) . .
O22 Ti8 O27 80.1(4) . .
O30 Ti8 O27 98.9(5) . .
O28 Ti8 O19 95.6(6) . .
O22 Ti8 O19 85.9(4) . .
O30 Ti8 O19 91.2(4) . .
O27 Ti8 O19 161.1(4) . .
O28 Ti8 O18' 92.9(5) . .
O22 Ti8 O18' 87.8(4) . .
O30 Ti8 O18' 162.6(4) . .
O27 Ti8 O18' 91.7(4) . .
O19 Ti8 O18' 75.0(4) . .
O28 Ti8 Ti11 138.9(6) . 3_647
O22 Ti8 Ti11 39.8(3) . 3_647
O30 Ti8 Ti11 91.5(4) . 3_647
O27 Ti8 Ti11 40.5(3) . 3_647
O19 Ti8 Ti11 124.0(2) . 3_647
O18' Ti8 Ti11 87.6(3) . 3_647
O28 Ti8 Ti10 141.4(5) . 3_647
O22 Ti8 Ti10 38.3(3) . 3_647
O30 Ti8 Ti10 42.3(3) . 3_647
O27 Ti8 Ti10 90.1(3) . 3_647
O19 Ti8 Ti10 86.7(3) . 3_647
O18' Ti8 Ti10 124.6(3) . 3_647
Ti11 Ti8 Ti10 60.38(8) 3_647 3_647
O28 Ti8 Ti1' 113.2(6) . .
O22 Ti8 Ti1' 67.9(3) . .
O30 Ti8 Ti1' 59.6(4) . .
O27 Ti8 Ti1' 143.3(4) . .
O19 Ti8 Ti1' 35.0(3) . .
O18' Ti8 Ti1' 104.0(3) . .
Ti11 Ti8 Ti1' 106.42(14) 3_647 .
Ti10 Ti8 Ti1' 53.69(14) 3_647 .
O28 Ti8 Ti9 95.5(5) . .
O22 Ti8 Ti9 85.9(3) . .
O30 Ti8 Ti9 128.4(3) . .
O27 Ti8 Ti9 127.5(3) . .
O19 Ti8 Ti9 38.0(2) . .
O18' Ti8 Ti9 37.0(3) . .
Ti11 Ti8 Ti9 108.67(7) 3_647 .
Ti10 Ti8 Ti9 108.88(7) 3_647 .
Ti1' Ti8 Ti9 69.08(14) . .
O29 Ti9 O23 110.1(4) . .
O29 Ti9 O17 108.6(4) . .
O23 Ti9 O17 100.2(4) . .
O29 Ti9 O18' 109.8(4) . .
O23 Ti9 O18' 138.8(4) . .
O17 Ti9 O18' 76.5(4) . .
O29 Ti9 O19 112.7(4) . .
O23 Ti9 O19 79.9(4) . .
O17 Ti9 O19 135.9(3) . .
O18' Ti9 O19 75.6(4) . .
O29 Ti9 O24' 110.9(7) . .
O23 Ti9 O24' 38.9(6) . .
O17 Ti9 O24' 62.7(6) . .
O18' Ti9 O24' 129.2(6) . .
O19 Ti9 O24' 113.7(6) . .
O29 Ti9 Ti12 121.3(3) . .
O23 Ti9 Ti12 40.8(3) . .
O17 Ti9 Ti12 123.6(2) . .
O18' Ti9 Ti12 106.9(3) . .
O19 Ti9 Ti12 39.3(2) . .
O24' Ti9 Ti12 75.6(5) . .
O29 Ti9 Ti7 119.4(3) . .
O23 Ti9 Ti7 121.6(3) . .
O17 Ti9 Ti7 37.0(3) . .
O18' Ti9 Ti7 39.9(3) . .
O19 Ti9 Ti7 105.9(3) . .
O24' Ti9 Ti7 92.9(5) . .
Ti12 Ti9 Ti7 118.36(8) . .
O29 Ti9 Ti2' 122.1(4) . .
O23 Ti9 Ti2' 12.0(3) . .
O17 Ti9 Ti2' 95.1(3) . .
O18' Ti9 Ti2' 127.1(3) . .
O19 Ti9 Ti2' 75.9(3) . .
O24' Ti9 Ti2' 38.7(5) . .
Ti12 Ti9 Ti2' 37.01(13) . .
Ti7 Ti9 Ti2' 111.33(13) . .
O29 Ti9 Ti8 117.5(4) . .
O23 Ti9 Ti8 111.3(3) . .
O17 Ti9 Ti8 107.8(3) . .
O18' Ti9 Ti8 37.9(3) . .
O19 Ti9 Ti8 37.8(3) . .
O24' Ti9 Ti8 130.8(6) . .
Ti12 Ti9 Ti8 72.11(7) . .
Ti7 Ti9 Ti8 71.81(7) . .
Ti2' Ti9 Ti8 103.00(14) . .
O25 Ti10 O24 102.9(5) . .
O25 Ti10 O22 172.2(5) . 3_647
O24 Ti10 O22 78.9(4) . 3_647
O25 Ti10 O17 97.8(5) . .
O24 Ti10 O17 97.7(4) . .
O22 Ti10 O17 89.4(3) 3_647 .
O25 Ti10 O21 93.8(5) . 3_647
O24 Ti10 O21 162.7(4) . 3_647
O22 Ti10 O21 85.1(4) 3_647 3_647
O17 Ti10 O21 75.5(4) . 3_647
O25 Ti10 O30 97.9(5) . 3_647
O24 Ti10 O30 93.8(5) . 3_647
O22 Ti10 O30 74.3(3) 3_647 3_647
O17 Ti10 O30 157.9(4) . 3_647
O21 Ti10 O30 88.0(4) 3_647 3_647
O25 Ti10 O24' 127.1(7) . .
O24 Ti10 O24' 44.8(6) . .
O22 Ti10 O24' 59.4(6) 3_647 .
O17 Ti10 O24' 59.5(6) . .
O21 Ti10 O24' 120.4(6) 3_647 .
O30 Ti10 O24' 120.3(6) 3_647 .
O25 Ti10 Ti1' 101.5(4) . 3_647
O24 Ti10 Ti1' 149.6(4) . 3_647
O22 Ti10 Ti1' 74.5(3) 3_647 3_647
O17 Ti10 Ti1' 96.6(3) . 3_647
O21 Ti10 Ti1' 23.7(3) 3_647 3_647
O30 Ti10 Ti1' 64.9(3) 3_647 3_647
O24' Ti10 Ti1' 126.4(6) . 3_647
O25 Ti10 Ti7 96.7(4) . .
O24 Ti10 Ti7 132.0(3) . .
O22 Ti10 Ti7 87.3(2) 3_647 .
O17 Ti10 Ti7 35.8(3) . .
O21 Ti10 Ti7 39.6(3) 3_647 .
O30 Ti10 Ti7 126.4(3) 3_647 .
O24' Ti10 Ti7 88.8(5) . .
Ti1' Ti10 Ti7 61.62(15) 3_647 .
O25 Ti10 Ti8 135.7(4) . 3_647
O24 Ti10 Ti8 86.4(3) . 3_647
O22 Ti10 Ti8 36.5(2) 3_647 3_647
O17 Ti10 Ti8 124.1(2) . 3_647
O21 Ti10 Ti8 84.6(3) 3_647 3_647
O30 Ti10 Ti8 37.8(3) 3_647 3_647
O24' Ti10 Ti8 89.9(5) . 3_647
Ti1' Ti10 Ti8 63.31(15) 3_647 3_647
Ti7 Ti10 Ti8 108.74(8) . 3_647
O25 Ti10 Ti11 142.9(4) . .
O24 Ti10 Ti11 40.0(3) . .
O22 Ti10 Ti11 39.4(3) 3_647 .
O17 Ti10 Ti11 89.7(3) . .
O21 Ti10 Ti11 123.2(2) 3_647 .
O30 Ti10 Ti11 87.1(3) 3_647 .
O24' Ti10 Ti11 33.3(5) . .
Ti1' Ti10 Ti11 113.63(15) 3_647 .
Ti7 Ti10 Ti11 109.72(9) . .
Ti8 Ti10 Ti11 59.24(7) 3_647 .
Ti2' Ti11 O24' 81.3(7) . .
Ti2' Ti11 O32 87.0(6) . .
O24' Ti11 O32 110.3(8) . .
Ti2' Ti11 O23 39.5(4) . .
O24' Ti11 O23 42.4(7) . .
O32 Ti11 O23 95.5(5) . .
Ti2' Ti11 O22 98.3(4) . 3_647
O24' Ti11 O22 68.9(7) . 3_647
O32 Ti11 O22 174.3(5) . 3_647
O23 Ti11 O22 87.4(3) . 3_647
Ti2' Ti11 O27 132.4(5) . 3_647
O24' Ti11 O27 134.7(7) . 3_647
O32 Ti11 O27 101.9(5) . 3_647
O23 Ti11 O27 160.6(4) . 3_647
O22 Ti11 O27 75.9(4) 3_647 3_647
Ti2' Ti11 O24 130.7(5) . .
O24' Ti11 O24 50.8(7) . .
O32 Ti11 O24 98.4(5) . .
O23 Ti11 O24 91.3(4) . .
O22 Ti11 O24 76.7(4) 3_647 .
O27 Ti11 O24 94.5(4) 3_647 .
Ti2' Ti11 O20 39.9(4) . .
O24' Ti11 O20 113.2(7) . .
O32 Ti11 O20 97.6(5) . .
O23 Ti11 O20 76.7(4) . .
O22 Ti11 O20 87.8(3) 3_647 .
O27 Ti11 O20 92.5(4) 3_647 .
O24 Ti11 O20 160.9(4) . .
Ti2' Ti11 Ti8 119.5(3) . 3_647
O24' Ti11 Ti8 102.9(7) . 3_647
O32 Ti11 Ti8 140.4(4) . 3_647
O23 Ti11 Ti8 123.8(3) . 3_647
O22 Ti11 Ti8 37.5(2) 3_647 3_647
O27 Ti11 Ti8 38.5(3) 3_647 3_647
O24 Ti11 Ti8 86.1(3) . 3_647
O20 Ti11 Ti8 88.3(3) . 3_647
Ti2' Ti11 Ti12 10.2(3) . .
O24' Ti11 Ti12 78.6(7) . .
O32 Ti11 Ti12 97.1(4) . .
O23 Ti11 Ti12 39.3(2) . .
O22 Ti11 Ti12 88.3(2) 3_647 .
O27 Ti11 Ti12 128.5(3) 3_647 .
O24 Ti11 Ti12 129.4(3) . .
O20 Ti11 Ti12 37.4(3) . .
Ti8 Ti11 Ti12 110.24(9) 3_647 .
Ti2' Ti11 Ti10 116.6(3) . .
O24' Ti11 Ti10 46.1(7) . .
O32 Ti11 Ti10 136.4(4) . .
O23 Ti11 Ti10 84.5(3) . .
O22 Ti11 Ti10 39.0(2) 3_647 .
O27 Ti11 Ti10 88.6(3) 3_647 .
O24 Ti11 Ti10 38.2(3) . .
O20 Ti11 Ti10 124.4(2) . .
Ti8 Ti11 Ti10 60.38(8) 3_647 .
Ti12 Ti11 Ti10 109.01(9) . .
Ti1' Ti12 O31 90.3(6) . .
Ti1' Ti12 O21 39.4(4) . .
O31 Ti12 O21 109.2(5) . .
Ti1' Ti12 O19 68.9(4) . .
O31 Ti12 O19 111.1(5) . .
O21 Ti12 O19 94.3(4) . .
Ti1' Ti12 O20 117.5(5) . .
O31 Ti12 O20 108.8(5) . .
O21 Ti12 O20 78.6(4) . .
O19 Ti12 O20 139.6(4) . .
Ti1' Ti12 Ti2' 155.4(4) . .
O31 Ti12 Ti2' 108.5(5) . .
O21 Ti12 Ti2' 117.0(3) . .
O19 Ti12 Ti2' 116.1(3) . .
O20 Ti12 Ti2' 42.0(4) . .
Ti1' Ti12 O23 147.6(4) . .
O31 Ti12 O23 110.3(5) . .
O21 Ti12 O23 139.4(4) . .
O19 Ti12 O23 80.1(4) . .
O20 Ti12 O23 80.3(4) . .
Ti2' Ti12 O23 39.4(3) . .
Ti1' Ti12 O21' 54.7(9) . .
O31 Ti12 O21' 35.7(8) . .
O21 Ti12 O21' 78.6(9) . .
O19 Ti12 O21' 96.3(8) . .
O20 Ti12 O21' 120.5(8) . .
Ti2' Ti12 O21' 141.3(8) . .
O23 Ti12 O21' 141.9(8) . .
Ti1' Ti12 Ti9 110.4(3) . .
O31 Ti12 Ti9 120.4(4) . .
O21 Ti12 Ti9 122.3(3) . .
O19 Ti12 Ti9 42.6(3) . .
O20 Ti12 Ti9 109.0(3) . .
Ti2' Ti12 Ti9 74.3(2) . .
O23 Ti12 Ti9 37.7(3) . .
O21' Ti12 Ti9 129.6(7) . .
Ti1' Ti12 Ti7 80.2(3) . 3_647
O31 Ti12 Ti7 119.9(4) . 3_647
O21 Ti12 Ti7 40.8(3) . 3_647
O19 Ti12 Ti7 119.5(3) . 3_647
O20 Ti12 Ti7 38.4(3) . 3_647
Ti2' Ti12 Ti7 76.7(2) . 3_647
O23 Ti12 Ti7 108.3(3) . 3_647
O21' Ti12 Ti7 106.4(8) . 3_647
Ti9 Ti12 Ti7 118.48(10) . 3_647
Ti1' Ti12 Ti11 150.1(3) . .
O31 Ti12 Ti11 114.6(5) . .
O21 Ti12 Ti11 112.8(3) . .
O19 Ti12 Ti11 113.0(3) . .
O20 Ti12 Ti11 40.8(3) . .
Ti2' Ti12 Ti11 6.2(2) . .
O23 Ti12 Ti11 39.5(3) . .
O21' Ti12 Ti11 146.8(8) . .
Ti9 Ti12 Ti11 72.24(8) . .
Ti7 Ti12 Ti11 73.24(9) 3_647 .
Cu2' Cu1 Cu1' 92.8(2) . .
Cu2' Cu1 Cu2 90.8(2) . 3_565
Cu1' Cu1 Cu2 90.34(19) . 3_565
Cu2' Cu1 Br2 68.45(16) . .
Cu1' Cu1 Br2 67.42(15) . .
Cu2 Cu1 Br2 147.79(19) 3_565 .
Cu2' Cu1 Br1 65.93(17) . 3_565
Cu1' Cu1 Br1 146.69(19) . 3_565
Cu2 Cu1 Br1 65.95(16) 3_565 3_565
Br2 Cu1 Br1 121.37(15) . 3_565
Cu2' Cu1 Br3 146.54(19) . 3_565
Cu1' Cu1 Br3 65.98(15) . 3_565
Cu2 Cu1 Br3 65.18(15) 3_565 3_565
Br2 Cu1 Br3 120.23(17) . 3_565
Br1 Cu1 Br3 118.22(15) 3_565 3_565
Cu2' Cu1 Cu2' 90.39(16) . 3_565
Cu1' Cu1 Cu2' 44.13(14) . 3_565
Cu2 Cu1 Cu2' 46.29(14) 3_565 3_565
Br2 Cu1 Cu2' 107.28(15) . 3_565
Br1 Cu1 Cu2' 107.83(15) 3_565 3_565
Br3 Cu1 Cu2' 56.24(11) 3_565 3_565
Cu2' Cu1 Cu1' 44.06(14) . 3_565
Cu1' Cu1 Cu1' 90.68(17) . 3_565
Cu2 Cu1 Cu1' 46.74(14) 3_565 3_565
Br2 Cu1 Cu1' 108.05(14) . 3_565
Br1 Cu1 Cu1' 56.09(11) 3_565 3_565
Br3 Cu1 Cu1' 107.78(13) 3_565 3_565
Cu2' Cu1 Cu1' 60.34(13) 3_565 3_565
Cu2' Cu1 Cu2 46.14(15) . .
Cu1' Cu1 Cu2 46.66(15) . .
Cu2 Cu1 Cu2 92.49(16) 3_565 .
Br2 Cu1 Cu2 55.32(11) . .
Br1 Cu1 Cu2 108.54(15) 3_565 .
Br3 Cu1 Cu2 108.99(15) 3_565 .
Cu2' Cu1 Cu2 60.51(12) 3_565 .
Cu1' Cu1 Cu2 60.41(13) 3_565 .
Cu1 Cu1' Cu2' 91.8(2) . 3_565
Cu1 Cu1' Cu2 89.4(2) . .
Cu2' Cu1' Cu2 90.1(2) 3_565 .
Cu1 Cu1' Br3 67.55(15) . 3_565
Cu2' Cu1' Br3 68.22(15) 3_565 3_565
Cu2 Cu1' Br3 146.9(2) . 3_565
Cu1 Cu1' Br2 65.91(15) . .
Cu2' Cu1' Br2 145.6(2) 3_565 .
Cu2 Cu1' Br2 65.21(14) . .
Br3 Cu1' Br2 120.28(16) 3_565 .
Cu1 Cu1' Br1 144.6(2) . .
Cu2' Cu1' Br1 65.31(15) 3_565 .
Cu2 Cu1' Br1 65.34(15) . .
Br3 Cu1' Br1 121.28(14) 3_565 .
Br2 Cu1' Br1 118.40(15) . .
Cu1 Cu1' Cu1 89.32(17) . 3_565
Cu2' Cu1' Cu1 43.75(14) 3_565 3_565
Cu2 Cu1' Cu1 46.35(14) . 3_565
Br3 Cu1' Cu1 107.43(14) 3_565 3_565
Br2 Cu1' Cu1 107.28(14) . 3_565
Br1 Cu1' Cu1 55.34(11) . 3_565
Cu1 Cu1' Cu2' 43.48(14) . .
Cu2' Cu1' Cu2' 89.71(17) 3_565 .
Cu2 Cu1' Cu2' 45.97(14) . .
Br3 Cu1' Cu2' 106.90(16) 3_565 .
Br2 Cu1' Cu2' 56.02(11) . .
Br1 Cu1' Cu2' 106.72(15) . .
Cu1 Cu1' Cu2' 59.78(12) 3_565 .
Cu1 Cu1' Cu2 45.99(14) . 3_565
Cu2' Cu1' Cu2 45.85(15) 3_565 3_565
Cu2 Cu1' Cu2 91.81(16) . 3_565
Br3 Cu1' Cu2 55.07(11) 3_565 3_565
Br2 Cu1' Cu2 108.45(15) . 3_565
Br1 Cu1' Cu2 107.48(14) . 3_565
Cu1 Cu1' Cu2 59.93(13) 3_565 3_565
Cu2' Cu1' Cu2 60.17(13) . 3_565
Cu2' Cu2 Cu1 87.3(2) . 3_565
Cu2' Cu2 Cu1' 87.5(2) . .
Cu1 Cu2 Cu1' 86.90(18) 3_565 .
Cu2' Cu2 Br2 66.97(15) . .
Cu1 Cu2 Br2 142.32(19) 3_565 .
Cu1' Cu2 Br2 65.88(14) . .
Cu2' Cu2 Br3 67.07(16) . .
Cu1 Cu2 Br3 66.35(15) 3_565 .
Cu1' Cu2 Br3 143.03(19) . .
Br2 Cu2 Br3 121.51(16) . .
Cu2' Cu2 Br1 142.26(18) . .
Cu1 Cu2 Br1 65.69(15) 3_565 .
Cu1' Cu2 Br1 66.21(15) . .
Br2 Cu2 Br1 119.58(17) . .
Br3 Cu2 Br1 118.91(15) . .
Cu2' Cu2 Cu1 43.64(14) . .
Cu1 Cu2 Cu1 87.51(16) 3_565 .
Cu1' Cu2 Cu1 43.94(15) . .
Br2 Cu2 Cu1 54.83(10) . .
Br3 Cu2 Cu1 107.02(16) . .
Br1 Cu2 Cu1 106.37(15) . .
Cu2' Cu2 Cu1' 43.68(14) . 3_565
Cu1 Cu2 Cu1' 43.67(14) 3_565 3_565
Cu1' Cu2 Cu1' 88.19(16) . 3_565
Br2 Cu2 Cu1' 106.97(15) . 3_565
Br3 Cu2 Cu1' 54.86(11) . 3_565
Br1 Cu2 Cu1' 106.04(14) . 3_565
Cu1 Cu2 Cu1' 59.66(12) . 3_565
Cu2' Cu2 Cu2' 87.89(16) . 3_565
Cu1 Cu2 Cu2' 43.32(14) 3_565 3_565
Cu1' Cu2 Cu2' 43.63(14) . 3_565
Br2 Cu2 Cu2' 106.05(15) . 3_565
Br3 Cu2 Cu2' 106.38(15) . 3_565
Br1 Cu2 Cu2' 54.37(11) . 3_565
Cu1 Cu2 Cu2' 59.56(12) . 3_565
Cu1' Cu2 Cu2' 59.77(13) 3_565 3_565
Cu1 Cu2' Cu1' 92.2(2) . 3_565
Cu1 Cu2' Cu2 90.2(2) . .
Cu1' Cu2' Cu2 90.5(2) 3_565 .
Cu1 Cu2' Br1 67.66(16) . 3_565
Cu1' Cu2' Br1 68.23(16) 3_565 3_565
Cu2 Cu2' Br1 147.71(19) . 3_565
Cu1 Cu2' Br2 65.43(16) . .
Cu1' Cu2' Br2 145.3(2) 3_565 .
Cu2 Cu2' Br2 64.86(16) . .
Br1 Cu2' Br2 120.39(15) 3_565 .
Cu1 Cu2' Br3 145.04(19) . .
Cu1' Cu2' Br3 65.51(15) 3_565 .
Cu2 Cu2' Br3 64.81(15) . .
Br1 Cu2' Br3 121.44(17) 3_565 .
Br2 Cu2' Br3 118.14(16) . .
Cu1 Cu2' Cu1 89.61(16) . 3_565
Cu1' Cu2' Cu1 44.12(15) 3_565 3_565
Cu2 Cu2' Cu1 46.43(14) . 3_565
Br1 Cu2' Cu1 107.74(15) 3_565 3_565
Br2 Cu2' Cu1 106.57(16) . 3_565
Br3 Cu2' Cu1 55.53(10) . 3_565
Cu1 Cu2' Cu1' 43.77(15) . .
Cu1' Cu2' Cu1' 90.29(17) 3_565 .
Cu2 Cu2' Cu1' 46.49(15) . .
Br1 Cu2' Cu1' 107.34(15) 3_565 .
Br2 Cu2' Cu1' 55.09(11) . .
Br3 Cu2' Cu1' 106.79(15) . .
Cu1 Cu2' Cu1' 59.88(13) 3_565 .
Cu1 Cu2' Cu2 45.92(14) . 3_565
Cu1' Cu2' Cu2 46.31(14) 3_565 3_565
Cu2 Cu2' Cu2 92.11(16) . 3_565
Br1 Cu2' Cu2 55.60(11) 3_565 3_565
Br2 Cu2' Cu2 107.56(16) . 3_565
Br3 Cu2' Cu2 107.86(14) . 3_565
Cu1 Cu2' Cu2 59.92(12) 3_565 3_565
Cu1' Cu2' Cu2 60.06(13) . 3_565
Cu3' Cu3 Br5 119.4(18) 3_646 .
Cu3' Cu3 Br5' 79.0(16) 3_646 .
Br5 Cu3 Br5' 64.8(13) . .
Cu3' Cu3 Br4 61.0(16) 3_646 .
Br5 Cu3 Br4 176.1(14) . .
Br5' Cu3 Br4 112.0(14) . .
Cu3' Cu3 Cu4' 97.7(14) 3_646 .
Br5 Cu3 Cu4' 105.8(15) . .
Br5' Cu3 Cu4' 63.0(14) . .
Br4 Cu3 Cu4' 70.4(10) . .
Cu3' Cu3 Cu4 47.8(14) 3_646 .
Br5 Cu3 Cu4 75.4(9) . .
Br5' Cu3 Cu4 39.1(12) . .
Br4 Cu3 Cu4 103.6(7) . .
Cu4' Cu3 Cu4 93.3(8) . .
Cu3' Cu3 Br6' 15.8(11) 3_646 .
Br5 Cu3 Br6' 113.5(12) . .
Br5' Cu3 Br6' 88.1(15) . .
Br4 Cu3 Br6' 67.9(7) . .
Cu4' Cu3 Br6' 113.4(11) . .
Cu4 Cu3 Br6' 51.7(7) . .
Cu3' Cu3 Cu4 68.4(13) 3_646 3_646
Br5 Cu3 Cu4 132.5(13) . 3_646
Br5' Cu3 Cu4 72.3(13) . 3_646
Br4 Cu3 Cu4 43.6(5) . 3_646
Cu4' Cu3 Cu4 32.7(8) . 3_646
Cu4 Cu3 Cu4 84.1(7) . 3_646
Br6' Cu3 Cu4 83.3(8) . 3_646
Cu3 Cu3' Br6' 150.6(19) 3_646 3_646
Cu3 Cu3' Cu4 103.0(16) 3_646 3_646
Br6' Cu3' Cu4 82.4(18) 3_646 3_646
Cu3 Cu3' Br5' 123(2) 3_646 .
Br6' Cu3' Br5' 85.1(15) 3_646 .
Cu4 Cu3' Br5' 90.8(15) 3_646 .
Cu3 Cu3' Br5' 63.5(14) 3_646 3_646
Br6' Cu3' Br5' 130(2) 3_646 3_646
Cu4 Cu3' Br5' 47.4(12) 3_646 3_646
Br5' Cu3' Br5' 91.3(17) . 3_646
Cu3 Cu3' Br4 87.4(17) 3_646 3_646
Br6' Cu3' Br4 103.1(16) 3_646 3_646
Cu4 Cu3' Br4 148.5(11) 3_646 3_646
Br5' Cu3' Br4 59.3(14) . 3_646
Br5' Cu3' Br4 117.8(17) 3_646 3_646
Cu3 Cu3' Cu4' 144(2) 3_646 .
Br6' Cu3' Cu4' 48(2) 3_646 .
Cu4 Cu3' Cu4' 41.3(12) 3_646 .
Br5' Cu3' Cu4' 68.3(18) . .
Br5' Cu3' Cu4' 84(2) 3_646 .
Br4 Cu3' Cu4' 122.5(12) 3_646 .
Cu3 Cu3' Br5 30.8(10) 3_646 3_646
Br6' Cu3' Br5 132(2) 3_646 3_646
Cu4 Cu3' Br5 75.1(11) 3_646 3_646
Br5' Cu3' Br5 135.9(16) . 3_646
Br5' Cu3' Br5 48.6(11) 3_646 3_646
Br4 Cu3' Br5 118.1(12) 3_646 3_646
Cu4' Cu3' Br5 115.5(16) . 3_646
Cu3 Cu3' Cu4 83.4(14) 3_646 .
Br6' Cu3' Cu4 124.0(14) 3_646 .
Cu4 Cu3' Cu4 103.2(10) 3_646 .
Br5' Cu3' Cu4 39.9(12) . .
Br5' Cu3' Cu4 73.8(13) 3_646 .
Br4 Cu3' Cu4 47.8(8) 3_646 .
Cu4' Cu3' Cu4 102(2) . .
Br5 Cu3' Cu4 102.2(9) 3_646 .
Cu3 Cu3' Cu3' 93.0(12) 3_646 3_646
Br6' Cu3' Cu3' 114.2(16) 3_646 3_646
Cu4 Cu3' Cu3' 60.8(11) 3_646 3_646
Br5' Cu3' Cu3' 47.3(12) . 3_646
Br5' Cu3' Cu3' 44.0(12) 3_646 3_646
Br4 Cu3' Cu3' 89.3(14) 3_646 3_646
Cu4' Cu3' Cu3' 70(2) . 3_646
Br5 Cu3' Cu3' 90.7(10) 3_646 3_646
Cu4 Cu3' Cu3' 42.4(8) . 3_646
Cu3 Cu3' Cu4' 56.5(11) 3_646 3_646
Br6' Cu3' Cu4' 152.8(15) 3_646 3_646
Cu4 Cu3' Cu4' 95.0(10) 3_646 3_646
Br5' Cu3' Cu4' 67.8(14) . 3_646
Br5' Cu3' Cu4' 52.1(13) 3_646 3_646
Br4 Cu3' Cu4' 65.8(10) 3_646 3_646
Cu4' Cu3' Cu4' 114.8(19) . 3_646
Br5 Cu3' Cu4' 72.1(9) 3_646 3_646
Cu4 Cu3' Cu4' 30.2(6) . 3_646
Cu3' Cu3' Cu4' 44.4(9) 3_646 3_646
Br6 Cu4 Cu4' 84(3) . 3_646
Br6 Cu4 Br5' 141(3) . .
Cu4' Cu4 Br5' 133(3) 3_646 .
Br6 Cu4 Br4 87(3) . 3_646
Cu4' Cu4 Br4 112(3) 3_646 3_646
Br5' Cu4 Br4 69.5(14) . 3_646
Br6 Cu4 Cu3' 142(3) . 3_646
Cu4' Cu4 Cu3' 77.4(13) 3_646 3_646
Br5' Cu4 Cu3' 70.2(16) . 3_646
Br4 Cu4 Cu3' 130.5(11) 3_646 3_646
Br6 Cu4 Br6' 106(3) . .
Cu4' Cu4 Br6' 44.8(19) 3_646 .
Br5' Cu4 Br6' 110.1(19) . .
Br4 Cu4 Br6' 150.0(12) 3_646 .
Cu3' Cu4 Br6' 40.0(8) 3_646 .
Br6 Cu4 Cu3' 136(3) . .
Cu4' Cu4 Cu3' 90(3) 3_646 .
Br5' Cu4 Cu3' 50.8(14) . .
Br4 Cu4 Cu3' 55.7(8) 3_646 .
Cu3' Cu4 Cu3' 76.8(10) 3_646 .
Br6' Cu4 Cu3' 99.7(11) . .
Br6 Cu4 Cu3 146.2(19) . .
Cu4' Cu4 Cu3 106.6(15) 3_646 .
Br5' Cu4 Cu3 47.2(15) . .
Br4 Cu4 Cu3 116.4(9) 3_646 .
Cu3' Cu4 Cu3 29.2(6) 3_646 .
Br6' Cu4 Cu3 66.7(10) . .
Cu3' Cu4 Cu3 76.6(9) . .
Br6 Cu4 Br5 123.7(13) . .
Cu4' Cu4 Br5 133.6(18) 3_646 .
Br5' Cu4 Br5 43.4(15) . .
Br4 Cu4 Br5 106.1(9) 3_646 .
Cu3' Cu4 Br5 57.8(8) 3_646 .
Br6' Cu4 Br5 89.5(11) . .
Cu3' Cu4 Br5 90.7(9) . .
Cu3 Cu4 Br5 29.8(5) . .
Br6 Cu4 Cu3 117.3(16) . 3_646
Cu4' Cu4 Cu3 65(3) 3_646 3_646
Br5' Cu4 Cu3 79.0(15) . 3_646
Br4 Cu4 Cu3 61.3(6) 3_646 3_646
Cu3' Cu4 Cu3 83.9(8) 3_646 3_646
Br6' Cu4 Cu3 88.8(9) . 3_646
Cu3' Cu4 Cu3 28.2(4) . 3_646
Cu3 Cu4 Cu3 95.9(7) . 3_646
Br5 Cu4 Cu3 116.8(8) . 3_646
Br6 Cu4 Br5' 139(2) . 3_646
Cu4' Cu4 Br5' 57(2) 3_646 3_646
Br5' Cu4 Br5' 76.7(18) . 3_646
Br4 Cu4 Br5' 98.5(11) 3_646 3_646
Cu3' Cu4 Br5' 44.7(9) 3_646 3_646
Br6' Cu4 Br5' 54.2(10) . 3_646
Cu3' Cu4 Br5' 45.6(9) . 3_646
Cu3 Cu4 Br5' 64.7(10) . 3_646
Br5 Cu4 Br5' 93.4(11) . 3_646
Cu3 Cu4 Br5' 40.3(8) 3_646 3_646
Cu4 Cu4' Br6' 95.6(17) 3_646 3_646
Cu4 Cu4' Br6 46.7(12) 3_646 3_646
Br6' Cu4' Br6 115(4) 3_646 3_646
Cu4 Cu4' Cu3' 61.3(13) 3_646 .
Br6' Cu4' Cu3' 43.2(11) 3_646 .
Br6 Cu4' Cu3' 101.8(15) 3_646 .
Cu4 Cu4' Br5' 92(3) 3_646 .
Br6' Cu4' Br5' 70.7(17) 3_646 .
Br6 Cu4' Br5' 137(4) 3_646 .
Cu3' Cu4' Br5' 51.5(14) . .
Cu4 Cu4' Cu3 83(4) 3_646 .
Br6' Cu4' Cu3 117(3) 3_646 .
Br6 Cu4' Cu3 108(4) 3_646 .
Cu3' Cu4' Cu3 86(3) . .
Br5' Cu4' Cu3 46.4(18) . .
Cu4 Cu4' Cu3' 60(3) 3_646 3_646
Br6' Cu4' Cu3' 105(3) 3_646 3_646
Br6 Cu4' Cu3' 96(3) 3_646 3_646
Cu3' Cu4' Cu3' 65.2(19) . 3_646
Br5' Cu4' Cu3' 44.7(18) . 3_646
Cu3 Cu4' Cu3' 25.8(11) . 3_646
Cu2' Br1 Cu1 46.41(12) 3_565 3_565
Cu2' Br1 Cu2 70.02(11) 3_565 .
Cu1 Br1 Cu2 48.36(11) 3_565 .
Cu2' Br1 Cu1' 46.46(11) 3_565 .
Cu1 Br1 Cu1' 68.56(11) 3_565 .
Cu2 Br1 Cu1' 48.46(12) . .
Cu1 Br2 Cu2 69.85(11) . .
Cu1 Br2 Cu1' 46.68(12) . .
Cu2 Br2 Cu1' 48.92(12) . .
Cu1 Br2 Cu2' 46.12(12) . .
Cu2 Br2 Cu2' 48.17(12) . .
Cu1' Br2 Cu2' 68.89(12) . .
Cu1' Br3 Cu2 70.07(12) 3_565 .
Cu1' Br3 Cu1 46.47(12) 3_565 3_565
Cu2 Br3 Cu1 48.46(11) . 3_565
Cu1' Br3 Cu2' 46.27(11) 3_565 .
Cu2 Br3 Cu2' 48.12(12) . .
Cu1 Br3 Cu2' 68.23(11) 3_565 .
Cu4 Br4 Br5' 48.2(11) 3_646 3_646
Cu4 Br4 Cu3' 76.5(7) 3_646 3_646
Br5' Br4 Cu3' 55.7(11) 3_646 3_646
Cu4 Br4 Br6 37.3(16) 3_646 3_646
Br5' Br4 Br6 81.5(17) 3_646 3_646
Cu3' Br4 Br6 110.7(17) 3_646 3_646
Cu4 Br4 Cu3 75.1(6) 3_646 .
Br5' Br4 Cu3 78.9(11) 3_646 .
Cu3' Br4 Cu3 31.6(5) 3_646 .
Br6 Br4 Cu3 96.8(14) 3_646 .
Cu3 Br5 Br5' 73.1(14) . .
Cu3 Br5 Cu3' 29.8(10) . 3_646
Br5' Br5 Cu3' 60.4(12) . 3_646
Cu3 Br5 Cu4 74.8(9) . .
Br5' Br5 Cu4 38.6(13) . .
Cu3' Br5 Cu4 47.1(8) 3_646 .
Cu4 Br5' Br5 98(2) . .
Cu4 Br5' Cu3 94(2) . .
Br5 Br5' Cu3 42.1(10) . .
Cu4 Br5' Cu3' 89(2) . .
Br5 Br5' Cu3' 152(2) . .
Cu3 Br5' Cu3' 110(2) . .
Cu4 Br5' Br4 62.3(15) . 3_646
Br5 Br5' Br4 142(2) . 3_646
Cu3 Br5' Br4 155(2) . 3_646
Cu3' Br5' Br4 64.9(16) . 3_646
Cu4 Br5' Cu3' 62.4(16) . 3_646
Br5 Br5' Cu3' 71.0(15) . 3_646
Cu3 Br5' Cu3' 37.5(9) . 3_646
Cu3' Br5' Cu3' 88.7(17) . 3_646
Br4 Br5' Cu3' 118(2) 3_646 3_646
Cu4 Br5' Cu4' 135(2) . .
Br5 Br5' Cu4' 97(2) . .
Cu3 Br5' Cu4' 71(2) . .
Cu3' Br5' Cu4' 60.2(15) . .
Br4 Br5' Cu4' 120(2) 3_646 .
Cu3' Br5' Cu4' 83(2) 3_646 .
Cu4 Br5' Br6' 127(2) . 3_646
Br5 Br5' Br6' 132(2) . 3_646
Cu3 Br5' Br6' 110.9(19) . 3_646
Cu3' Br5' Br6' 39.0(10) . 3_646
Br4 Br5' Br6' 81.4(16) 3_646 3_646
Cu3' Br5' Br6' 113(2) 3_646 3_646
Cu4' Br5' Br6' 40.6(18) . 3_646
Cu4 Br5' Cu4 103.3(18) . 3_646
Br5 Br5' Cu4 107.1(17) . 3_646
Cu3 Br5' Cu4 67.5(12) . 3_646
Cu3' Br5' Cu4 44.5(11) . 3_646
Br4 Br5' Cu4 108.8(17) 3_646 3_646
Cu3' Br5' Cu4 60.6(12) 3_646 3_646
Cu4' Br5' Cu4 31.8(12) . 3_646
Br6' Br5' Cu4 52.2(10) 3_646 3_646
Cu4 Br6 Cu4' 49(2) . 3_646
Cu4 Br6 Br4 55.8(15) . 3_646
Cu4' Br6 Br4 83(3) 3_646 3_646
Cu3' Br6' Cu4' 88(3) 3_646 3_646
Cu3' Br6' Cu4 57.6(15) 3_646 .
Cu4' Br6' Cu4 39.6(15) 3_646 .
Cu3' Br6' Br5' 55.9(13) 3_646 3_646
Cu4' Br6' Br5' 69(3) 3_646 3_646
Cu4 Br6' Br5' 73.6(12) . 3_646
Cu3' Br6' Cu3 13.6(9) 3_646 .
Cu4' Br6' Cu3 97(3) 3_646 .
Cu4 Br6' Cu3 61.5(9) . .
Br5' Br6' Cu3 69.1(12) 3_646 .
O7 C2 C3 109.7(14) . .
O7 C2 C1 105.8(14) . .
C3 C2 C1 112.0(16) . .
O12 C5 C4 111(3) . .
O12 C5 C6 112(3) . .
C4 C5 C6 112(3) . .
O8 C8 C7 109.6(14) . .
O8 C8 C9 111.8(15) . .
C7 C8 C9 113.8(16) . .
C10 C11 C12 120(2) . .
C10 C11 O9 116.5(17) . .
C12 C11 O9 111.1(11) . .
C13 C14 O11 112(2) . .
C13 C14 C15 127(3) . .
O11 C14 C15 121(3) . .
O10 C17 C16 110.4(12) . .
O10 C17 C18 108.3(10) . .
C16 C17 C18 115.6(16) . .
O13 C20 C19 108.1(19) . .
O13 C20 C21 111(2) . .
C19 C20 C21 120(3) . .
C22 C23 C24 128.1(15) . .
C22 C23 O16 120.2(14) . .
C24 C23 O16 111.7(11) . .
C25' C25 C26 62(5) . .
C25 C25' C26 79(6) . .
O15 C26 C27 109.6(15) . .
O15 C26 C25' 119(4) . .
C27 C26 C25' 131(4) . .
O15 C26 C25 111.6(18) . .
C27 C26 C25 127.9(18) . .
C25' C26 C25 39(3) . .
O25 C29 C28 105(3) . .
O25 C29 C30 103(2) . .
C28 C29 C30 109(3) . .
O24 C32 C31 111(2) . .
O24 C32 C33 112.6(19) . .
C31 C32 C33 116(3) . .
C39 C37 O28 107(3) . .
C39 C37 C38 105(3) . .
O28 C37 C38 99(2) . .
O29 C41 C40 107(3) . .
O29 C41 C42 119(5) . .
C40 C41 C42 94(4) . .
C43 C44 O30 122(2) . .
C43 C44 C45 121(3) . .
O30 C44 C45 113(2) . .
C47 C46 C47' 24(3) . .
C47' C47 C46 87(10) . .
C47' C47 O27 90(9) . .
C46 C47 O27 117(5) . .
C47' C47 C48 42(10) . .
C46 C47 C48 111(3) . .
O27 C47 C48 108(2) . .
C47 C47' C48 121(10) . .
C47 C47' C46 69(9) . .
C48 C47' C46 131(6) . .
C47 C47' O27 69(9) . .
C48 C47' O27 123(5) . .
C46 C47' O27 105(5) . .
C47' C48 C47 17(4) . .
C51 C50 O32 110.5(14) . .
C51 C50 C49 118.3(19) . .
O32 C50 C49 107.9(14) . .
O31 C53 C54 119(3) . .
O31 C53 C52 110(2) . .
C54 C53 C52 122(4) . .
O31 C53 O21' 45.4(11) . .
C54 C53 O21' 131(3) . .
C52 C53 O21' 105(3) . .
Ti2 O1 Ti1 99.1(3) . .
Ti2 O1 Ti6 135.1(3) . 3
Ti1 O1 Ti6 101.8(3) . 3
Ti1 O2 Ti2 100.4(3) . .
Ti1 O2 Ti4 136.4(4) . .
Ti2 O2 Ti4 100.3(3) . .
Ti6 O3 Ti4 103.9(3) . .
Ti6 O3 Ti3 103.4(3) . .
Ti4 O3 Ti3 103.0(2) . .
Ti5 O4 Ti1 100.2(2) . 3
Ti5 O4 Ti6 135.8(3) . .
Ti1 O4 Ti6 100.7(3) 3 .
Ti5 O5 Ti2 100.4(3) . .
Ti5 O5 Ti4 135.9(4) . .
Ti2 O5 Ti4 101.1(3) . .
Ti1 O6 Ti5 100.8(3) 3 .
Ti1 O6 Ti3 133.5(4) 3 3
Ti5 O6 Ti3 101.4(3) . 3
C2 O7 Ti3 173.1(8) . .
C8 O8 Ti6 133.0(7) . .
C8 O8 Ti3 126.4(8) . .
Ti6 O8 Ti3 100.6(3) . .
C11 O9 Ti6 164.8(8) . .
C17 O10 Ti4 132.9(8) . .
C17 O10 Ti6 125.7(7) . .
Ti4 O10 Ti6 100.2(3) . .
C14 O11 Ti5 169.2(13) . .
C5 O12 Ti1 173.8(16) . .
C20 O13 Ti2 171.6(13) . .
Ti2 O14 Ti5 100.3(3) . .
Ti2 O14 Ti3 135.1(4) . 3
Ti5 O14 Ti3 100.8(3) . 3
C26 O15 Ti4 157.3(11) . .
C23 O16 Ti3 130.0(14) . .
C23 O16 Ti4 127.6(15) . .
Ti3 O16 Ti4 101.8(3) . .
Ti7 O17 Ti9 104.8(4) . .
Ti7 O17 Ti10 105.5(4) . .
Ti9 O17 Ti10 129.1(5) . .
Ti7 O18 O18' 120.8(9) . .
Ti7 O18 O26' 97.4(10) . .
O18' O18 O26' 110.4(10) . .
Ti7 O18 O26B 60(2) . .
O18' O18 O26B 135(2) . .
O26' O18 O26B 39(2) . .
O18 O18' Ti7 24.6(4) . .
O18 O18' Ti9 123.3(7) . .
Ti7 O18' Ti9 98.8(4) . .
O18 O18' Ti8 115.8(7) . .
Ti7 O18' Ti8 132.0(5) . .
Ti9 O18' Ti8 105.1(4) . .
Ti1' O19 Ti12 37.2(3) . .
Ti1' O19 Ti8 106.1(5) . .
Ti12 O19 Ti8 136.0(5) . .
Ti1' O19 Ti9 133.8(5) . .
Ti12 O19 Ti9 98.1(4) . .
Ti8 O19 Ti9 104.3(4) . .
Ti2' O20 Ti7 148.7(6) . 3_647
Ti2' O20 Ti12 69.6(5) . .
Ti7 O20 Ti12 103.1(5) 3_647 .
Ti2' O20 Ti11 33.4(4) . .
Ti7 O20 Ti11 132.2(5) 3_647 .
Ti12 O20 Ti11 101.8(4) . .
Ti1' O21 Ti12 38.5(4) . .
Ti1' O21 Ti7 139.3(7) . 3_647
Ti12 O21 Ti7 100.8(4) . 3_647
Ti1' O21 Ti10 113.1(7) . 3_647
Ti12 O21 Ti10 136.3(5) . 3_647
Ti7 O21 Ti10 98.3(4) 3_647 3_647
O31 O21' C53 55.6(15) . .
O31 O21' Ti1' 91.1(17) . .
C53 O21' Ti1' 146(2) . .
O31 O21' Ti12 56.0(12) . .
C53 O21' Ti12 111.2(17) . .
Ti1' O21' Ti12 35.1(6) . .
Ti8 O22 Ti10 105.2(4) . 3_647
Ti8 O22 Ti11 102.8(4) . 3_647
Ti10 O22 Ti11 101.6(4) 3_647 3_647
Ti8 O22 Ti2' 118.9(4) . 3_647
Ti10 O22 Ti2' 115.2(4) 3_647 3_647
Ti11 O22 Ti2' 28.2(2) 3_647 3_647
Ti2' O23 O24' 92.4(10) . .
Ti2' O23 Ti9 150.9(6) . .
O24' O23 Ti9 82.5(10) . .
Ti2' O23 Ti12 67.8(4) . .
O24' O23 Ti12 146.5(10) . .
Ti9 O23 Ti12 101.6(4) . .
Ti2' O23 Ti11 34.7(4) . .
O24' O23 Ti11 58.4(9) . .
Ti9 O23 Ti11 135.8(5) . .
Ti12 O23 Ti11 101.2(4) . .
C32 O24 O24' 120.1(14) . .
C32 O24 Ti10 133.2(12) . .
O24' O24 Ti10 77.8(8) . .
C32 O24 Ti11 124.2(12) . .
O24' O24 Ti11 54.9(8) . .
Ti10 O24 Ti11 101.8(5) . .
O23 O24' O24 146.7(16) . .
O23 O24' Ti11 79.3(10) . .
O24 O24' Ti11 74.3(9) . .
O23 O24' Ti2' 42.8(7) . .
O24 O24' Ti2' 110.4(11) . .
Ti11 O24' Ti2' 37.0(4) . .
O23 O24' Ti9 58.6(8) . .
O24 O24' Ti9 152.3(13) . .
Ti11 O24' Ti9 133.1(11) . .
Ti2' O24' Ti9 97.2(9) . .
O23 O24' Ti10 149.6(14) . .
O24 O24' Ti10 57.4(7) . .
Ti11 O24' Ti10 100.6(9) . .
Ti2' O24' Ti10 127.3(10) . .
Ti9 O24' Ti10 105.8(8) . .
C29 O25 Ti10 149.5(15) . .
O26' O26 C34 95(2) . .
O26' O26 Ti7 81.7(13) . .
C34 O26 Ti7 175(2) . .
O26' O26 C35 49.3(17) . .
C34 O26 C35 49(2) . .
Ti7 O26 C35 128.8(19) . .
O26B O26' C35 87(4) . .
O26B O26' O26 19(3) . .
C35 O26' O26 80(2) . .
O26B O26' O18 73(4) . .
C35 O26' O18 158(3) . .
O26 O26' O18 83.3(14) . .
O26B O26' Ti7 47(4) . .
C35 O26' Ti7 134(2) . .
O26 O26' Ti7 56.6(11) . .
O18 O26' Ti7 26.8(5) . .
C47 O27 C47' 22(3) . .
C47 O27 Ti8 139(2) . .
C47' O27 Ti8 120(3) . .
C47 O27 Ti11 120(2) . 3_647
C47' O27 Ti11 136(3) . 3_647
Ti8 O27 Ti11 101.0(4) . 3_647
C37 O28 Ti8 158.6(16) . .
C41 O29 Ti9 168.6(15) . .
C44 O30 Ti8 133.9(14) . .
C44 O30 Ti10 124.4(14) . 3_647
Ti8 O30 Ti10 99.8(4) . 3_647
O21' O31 C53 79.0(18) . .
O21' O31 Ti12 88.3(15) . .
C53 O31 Ti12 165.0(14) . .
O21' O31 Ti1' 53.7(14) . .
C53 O31 Ti1' 132.4(14) . .
Ti12 O31 Ti1' 34.7(3) . .
C50 O32 Ti11 171.9(12) . .
C50 O32 Ti2' 138.6(12) . .
Ti11 O32 Ti2' 34.9(3) . .
C35 C34 O26 77(3) . .
C35 C34 O26B 66(4) . .
O26 C34 O26B 13(3) . .
C35 C34 C36 103(4) . .
O26 C34 C36 90(3) . .
O26B C34 C36 98(4) . .
O26' O26B Ti7 100(5) . .
O26' O26B C35 51(3) . .
Ti7 O26B C35 151(5) . .
O26' O26B O18 69(4) . .
Ti7 O26B O18 32.2(14) . .
C35 O26B O18 119(4) . .
O26' O26B C34 89(5) . .
Ti7 O26B C34 151(5) . .
C35 O26B C34 46(2) . .
O18 O26B C34 150(5) . .
O26' C35 C34 101(4) . .
O26' C35 O26B 42(3) . .
C34 C35 O26B 68(3) . .
O26' C35 O26 51.0(19) . .
C34 C35 O26 53(3) . .
O26B C35 O26 16(2) . .

loop_
_geom_bond_atom_site_label_1
_geom_bond_atom_site_label_2
_geom_bond_distance
_geom_bond_site_symmetry_2
Ti1 O12 1.747(6) .
Ti1 O2 1.873(7) .
Ti1 O6 1.910(7) 3
Ti1 O4 1.969(6) 3
Ti1 O1 1.977(7) .
Ti1 Ti2 2.960(3) .
Ti1 Ti5 2.968(3) 3
Ti1 Ti6 3.071(2) 3
Ti1' Ti12 1.196(7) .
Ti1' O21 1.217(12) .
Ti1' O21' 1.69(3) .
Ti1' O19 1.843(11) .
Ti1' O31 2.102(14) .
Ti1' Ti10 2.785(7) 3_647
Ti1' Ti7 3.003(7) 3_647
Ti1' Ti2' 3.043(9) .
Ti1' Ti8 3.088(7) .
Ti2 O13 1.717(9) .
Ti2 O14 1.891(7) .
Ti2 O1 1.911(6) .
Ti2 O5 1.970(6) .
Ti2 O2 1.978(7) .
Ti2 Ti5 2.962(2) .
Ti2 Ti4 3.080(3) .
Ti2' Ti11 1.173(7) .
Ti2' O23 1.312(11) .
Ti2' O20 1.368(12) .
Ti2' Ti12 1.915(7) .
Ti2' O24' 1.93(2) .
Ti2' O32 2.050(12) .
Ti2' O22 2.458(11) 3_647
Ti2' Ti9 3.063(7) .
Ti2' Ti7 3.140(7) 3_647
Ti3 O7 1.757(7) .
Ti3 O16 1.978(10) .
Ti3 O3 1.980(6) .
Ti3 O14 2.012(8) 3
Ti3 O6 2.015(6) 3
Ti3 O8 2.017(6) .
Ti3 Ti5 3.064(2) 3
Ti3 Ti4 3.084(3) .
Ti3 Ti6 3.091(2) .
Ti4 O15 1.774(9) .
Ti4 O3 1.960(7) .
Ti4 O10 1.989(6) .
Ti4 O16 1.998(9) .
Ti4 O5 2.018(7) .
Ti4 O2 2.033(6) .
Ti4 Ti6 3.086(3) .
Ti5 O11 1.743(8) .
Ti5 O5 1.885(7) .
Ti5 O4 1.899(7) .
Ti5 O6 1.944(7) .
Ti5 O14 1.966(6) .
Ti5 Ti1 2.968(3) 3
Ti5 Ti3 3.064(2) 3
Ti6 O9 1.741(6) .
Ti6 O3 1.958(5) .
Ti6 O1 1.980(7) 3
Ti6 O8 2.000(7) .
Ti6 O4 2.017(6) .
Ti6 O10 2.033(8) .
Ti6 Ti1 3.071(2) 3
Ti7 O18 0.940(8) .
Ti7 O26B 1.52(7) .
Ti7 O26 1.744(14) .
Ti7 O17 1.860(10) .
Ti7 O20 1.890(10) 3_647
Ti7 O18' 1.939(10) .
Ti7 O21 1.973(10) 3_647
Ti7 O26' 2.07(2) .
Ti7 Ti12 2.967(3) 3_647
Ti7 Ti9 2.985(3) .
Ti7 Ti1' 3.003(7) 3_647
Ti7 Ti10 3.061(3) .
Ti8 O28 1.776(10) .
Ti8 O22 1.898(8) .
Ti8 O30 1.916(10) .
Ti8 O27 1.931(11) .
Ti8 O19 2.017(9) .
Ti8 O18' 2.030(10) .
Ti8 Ti11 3.043(4) 3_647
Ti8 Ti10 3.079(3) 3_647
Ti8 Ti9 3.193(3) .
Ti9 O29 1.733(8) .
Ti9 O23 1.849(9) .
Ti9 O17 1.907(8) .
Ti9 O18' 1.992(10) .
Ti9 O19 2.028(8) .
Ti9 O24' 2.15(2) .
Ti9 Ti12 2.965(3) .
Ti10 O25 1.754(10) .
Ti10 O24 1.945(11) .
Ti10 O22 1.977(9) 3_647
Ti10 O17 1.986(8) .
Ti10 O21 2.072(10) 3_647
Ti10 O30 2.105(11) 3_647
Ti10 O24' 2.26(2) .
Ti10 Ti1' 2.785(7) 3_647
Ti10 Ti8 3.079(3) 3_647
Ti10 Ti11 3.079(3) .
Ti11 O24' 1.72(2) .
Ti11 O32 1.743(10) .
Ti11 O23 1.984(9) .
Ti11 O22 1.996(9) 3_647
Ti11 O27 2.012(11) 3_647
Ti11 O24 2.022(11) .
Ti11 O20 2.041(11) .
Ti11 Ti8 3.043(4) 3_647
Ti11 Ti12 3.059(3) .
Ti12 O31 1.724(11) .
Ti12 O21 1.877(10) .
Ti12 O19 1.897(9) .
Ti12 O20 1.898(10) .
Ti12 O23 1.976(8) .
Ti12 O21' 2.08(3) .
Ti12 Ti7 2.967(3) 3_647
Cu1 Cu2' 1.882(5) .
Cu1 Cu1' 1.892(5) .
Cu1 Cu2 1.971(5) 3_565
Cu1 Br2 2.374(4) .
Cu1 Br1 2.403(4) 3_565
Cu1 Br3 2.412(4) 3_565
Cu1 Cu2' 2.717(5) 3_565
Cu1 Cu1' 2.720(5) 3_565
Cu1 Cu2 2.727(5) .
Cu1' Cu2' 1.893(5) 3_565
Cu1' Cu2 1.983(5) .
Cu1' Br3 2.384(4) 3_565
Cu1' Br2 2.402(3) .
Cu1' Br1 2.425(4) .
Cu1' Cu1 2.720(5) 3_565
Cu1' Cu2' 2.732(5) .
Cu1' Cu2 2.740(5) 3_565
Cu2 Cu2' 1.966(5) .
Cu2 Cu1 1.971(5) 3_565
Cu2 Br2 2.389(4) .
Cu2 Br3 2.390(4) .
Cu2 Br1 2.408(4) .
Cu2 Cu1' 2.740(5) 3_565
Cu2 Cu2' 2.743(5) 3_565
Cu2' Cu1' 1.893(5) 3_565
Cu2' Br1 2.372(4) 3_565
Cu2' Br2 2.428(4) .
Cu2' Br3 2.432(4) .
Cu2' Cu1 2.717(5) 3_565
Cu2' Cu2 2.743(5) 3_565
Cu3 Cu3' 1.34(2) 3_646
Cu3 Br5 1.381(16) .
Cu3 Br5' 1.97(4) .
Cu3 Br4 2.559(18) .
Cu3 Cu4' 2.57(9) .
Cu3 Cu4 2.68(2) .
Cu3 Br6' 2.80(3) .
Cu3 Cu4 2.82(2) 3_646
Cu3' Cu3 1.34(2) 3_646
Cu3' Br6' 1.55(3) 3_646
Cu3' Cu4 2.04(3) 3_646
Cu3' Br5' 2.04(4) .
Cu3' Br5' 2.16(4) 3_646
Cu3' Br4 2.24(3) 3_646
Cu3' Cu4' 2.27(4) .
Cu3' Br5 2.352(19) 3_646
Cu3' Cu4 2.64(3) .
Cu3' Cu3' 2.94(4) 3_646
Cu3' Cu4' 3.05(9) 3_646
Cu4 Br6 1.47(4) .
Cu4 Cu4' 1.53(4) 3_646
Cu4 Br5' 1.69(4) .
Cu4 Br4 2.01(2) 3_646
Cu4 Cu3' 2.04(3) 3_646
Cu4 Br6' 2.39(3) .
Cu4 Br5 2.69(3) .
Cu4 Cu3 2.82(2) 3_646
Cu4 Br5' 2.91(4) 3_646
Cu4' Cu4 1.53(4) 3_646
Cu4' Br6' 1.69(5) 3_646
Cu4' Br6 2.01(6) 3_646
Cu4' Br5' 2.43(7) .
Cu4' Cu3' 3.05(9) 3_646
Br1 Cu2' 2.372(4) 3_565
Br1 Cu1 2.403(4) 3_565
Br3 Cu1' 2.384(4) 3_565
Br3 Cu1 2.412(4) 3_565
Br4 Cu4 2.01(2) 3_646
Br4 Br5' 2.13(4) 3_646
Br4 Cu3' 2.24(3) 3_646
Br4 Br6 2.43(5) 3_646
Br5 Br5' 1.86(4) .
Br5 Cu3' 2.352(19) 3_646
Br5' Br4 2.13(4) 3_646
Br5' Cu3' 2.16(4) 3_646
Br5' Br6' 2.46(4) 3_646
Br5' Cu4 2.91(4) 3_646
Br6 Cu4' 2.01(6) 3_646
Br6 Br4 2.43(5) 3_646
Br6' Cu3' 1.55(3) 3_646
Br6' Cu4' 1.69(5) 3_646
Br6' Br5' 2.46(4) 3_646
C1 C2 1.64(3) .
C2 O7 1.409(15) .
C2 C3 1.46(2) .
C4 C5 1.43(4) .
C5 O12 1.38(4) .
C5 C6 1.54(5) .
C7 C8 1.46(3) .
C8 O8 1.439(16) .
C8 C9 1.46(2) .
C10 C11 1.31(3) .
C11 C12 1.41(2) .
C11 O9 1.463(12) .
C13 C14 1.36(4) .
C14 O11 1.42(2) .
C14 C15 1.44(4) .
C16 C17 1.48(2) .
C17 O10 1.441(13) .
C17 C18 1.55(2) .
C19 C20 1.48(3) .
C20 O13 1.415(18) .
C20 C21 1.62(5) .
C22 C23 1.33(2) .
C23 C24 1.38(2) .
C23 O16 1.473(12) .
C25 C25' 1.12(9) .
C25 C26 1.76(3) .
C25' C26 1.58(9) .
C26 O15 1.44(2) .
C26 C27 1.45(3) .
C28 C29 1.44(5) .
C29 O25 1.41(2) .
C29 C30 1.56(4) .
C31 C32 1.45(3) .
C32 O24 1.45(2) .
C32 C33 1.50(3) .
C37 C39 1.506(19) .
C37 O28 1.55(3) .
C37 C38 1.64(5) .
C40 C41 1.49(5) .
C41 O29 1.35(2) .
C41 C42 1.85(9) .
C43 C44 1.43(5) .
C44 O30 1.43(2) .
C44 C45 1.519(18) .
C46 C47 1.32(5) .
C46 C47' 1.41(7) .
C47 C47' 0.58(8) .
C47 O27 1.45(4) .
C47 C48 1.66(5) .
C47' C48 1.29(7) .
C47' O27 1.56(7) .
C49 C50 1.52(2) .
C50 C51 1.39(2) .
C50 O32 1.444(16) .
C52 C53 1.50(5) .
C53 O31 1.40(2) .
C53 C54 1.48(4) .
C53 O21' 1.67(4) .
O1 Ti6 1.980(7) 3
O4 Ti1 1.969(6) 3
O6 Ti1 1.910(7) 3
O6 Ti3 2.015(6) 3
O14 Ti3 2.012(8) 3
O18 O18' 1.282(13) .
O18 O26' 1.72(3) .
O18 O26B 1.77(7) .
O20 Ti7 1.890(10) 3_647
O21 Ti7 1.973(9) 3_647
O21 Ti10 2.072(10) 3_647
O21' O31 1.21(3) .
O22 Ti10 1.977(9) 3_647
O22 Ti11 1.996(9) 3_647
O22 Ti2' 2.458(11) 3_647
O23 O24' 1.36(2) .
O24 O24' 1.63(2) .
O26 O26' 1.39(3) .
O26 C34 1.44(5) .
O26 C35 1.76(5) .
O26' O26B 1.16(7) .
O26' C35 1.35(5) .
O27 Ti11 2.012(11) 3_647
O30 Ti10 2.105(11) 3_647
C34 C35 1.37(5) .
C34 O26B 1.77(8) .
C34 C36 1.83(6) .
O26B C35 1.74(8) .
